data_7128797
loop_
_publ_author_name
'Parmar, Vijay S.'
'Gransbury, Gemma K.'
'Whitehead, George F. S.'
'Mills, David P.'
'Winpenny, Richard E. P.'

_publ_section_title
;
 Slow magnetic relaxation in distorted tetrahedral Dy(III) aryloxide
 complexes.
;
_journal_issue 73
_journal_name_full 'Chemical communications (Cambridge, England)'
_journal_page_first 9208
_journal_page_last 9211
_journal_paper_doi 10.1039/d1cc02707g
_journal_volume 57
_journal_year 2021
_chemical_formula_moiety 'C60 H82 Cl2 O2 Y, C24 H48 Na O6, 3(C4 H8 O)'
_chemical_formula_sum 'C96 H154 Cl2 Na O11 Y'
_chemical_formula_weight 1666.98
_chemical_name_systematic '[Y(OAr)2Cl2][Na(THF)6].3THF'
_chemical_properties_physical Air-sensitive,Moisture-sensitive
_space_group_crystal_system monoclinic
_space_group_IT_number 14
_space_group_name_Hall '-P 2ybc'
_space_group_name_H-M_alt 'P 1 21/c 1'
_atom_sites_solution_hydrogens geom
_audit_creation_date 2021-05-11
_audit_creation_method
;
Olex2 1.3
(compiled 2020.11.12 svn.r5f609507 for OlexSys, GUI svn.r6272)
;
_audit_update_record
;
2021-05-21 deposited with the CCDC.	2021-08-12 downloaded from the CCDC.
;
_cell_angle_alpha 90
_cell_angle_beta 94.260(4)
_cell_angle_gamma 90
_cell_formula_units_Z 4
_cell_length_a 11.3031(4)
_cell_length_b 46.2765(15)
_cell_length_c 16.8926(7)
_cell_measurement_reflns_used 15655
_cell_measurement_temperature 100.00(10)
_cell_measurement_theta_max 25.0860
_cell_measurement_theta_min 1.4990
_cell_volume 8811.6(6)
_computing_cell_refinement 'CrysAlisPro 1.171.40.7b (Rigaku OD, 2018)'
_computing_data_collection 'CrysAlisPro 1.171.40.7b (Rigaku OD, 2018)'
_computing_data_reduction 'CrysAlisPro 1.171.40.7b (Rigaku OD, 2018)'
_computing_molecular_graphics 'Olex2 1.3 (Dolomanov et al., 2009)'
_computing_publication_material 'Olex2 1.3 (Dolomanov et al., 2009)'
_computing_structure_refinement 'SHELXL 2018/3 (Sheldrick, 2015)'
_computing_structure_solution 'ShelXT (Sheldrick, 2015)'
_diffrn_ambient_environment N~2~
_diffrn_ambient_temperature 100.00(10)
_diffrn_detector 'CCD plate'
_diffrn_measured_fraction_theta_full 0.999
_diffrn_measured_fraction_theta_max 0.995
_diffrn_measurement_details
;
List of Runs (angles in degrees, time in seconds):

  # Type    Start    End  Width  t~exp~   \w     \q     \k     \f   Frames
#--------------------------------------------------------------------------
  1  \w    -63.00 -33.00   1.00   15.00    --    7.20  40.00   0.00   30
  2  \w      2.00  40.00   1.00   15.00    --    7.20  40.00   0.00   38
  3  \w    -81.00  95.00   1.00   15.00    --    7.20  40.00 -90.00  176
;
_diffrn_measurement_device 'four-circle diffractometer'
_diffrn_measurement_device_type 'XtaLAB AFC11 (RINC): quarter-chi single'
_diffrn_measurement_method '\w scans'
_diffrn_orient_matrix_type 'CrysAlisPro convention (1999,Acta A55,543-557)'
_diffrn_orient_matrix_UB_11 0.0008408000
_diffrn_orient_matrix_UB_12 0.0139165000
_diffrn_orient_matrix_UB_13 -0.0175432000
_diffrn_orient_matrix_UB_21 0.0047123000
_diffrn_orient_matrix_UB_22 0.0063950000
_diffrn_orient_matrix_UB_23 0.0382894000
_diffrn_orient_matrix_UB_31 0.0627045000
_diffrn_orient_matrix_UB_32 -0.0007206000
_diffrn_orient_matrix_UB_33 0.0005196000
_diffrn_radiation_monochromator mirror
_diffrn_radiation_probe x-ray
_diffrn_radiation_type 'Mo K\a'
_diffrn_radiation_wavelength 0.71073
_diffrn_reflns_av_R_equivalents 0.0602
_diffrn_reflns_av_unetI/netI 0.0784
_diffrn_reflns_Laue_measured_fraction_full 0.999
_diffrn_reflns_Laue_measured_fraction_max 0.995
_diffrn_reflns_limit_h_max 12
_diffrn_reflns_limit_h_min -14
_diffrn_reflns_limit_k_max 57
_diffrn_reflns_limit_k_min -57
_diffrn_reflns_limit_l_max 21
_diffrn_reflns_limit_l_min -18
_diffrn_reflns_number 61122
_diffrn_reflns_point_group_measured_fraction_full 0.999
_diffrn_reflns_point_group_measured_fraction_max 0.995
_diffrn_reflns_theta_full 25.242
_diffrn_reflns_theta_max 26.372
_diffrn_reflns_theta_min 1.495
_diffrn_source 'Rotating-anode X-ray tube (dual wavelength)'
_diffrn_source_type 'Rigaku (Mo) X-ray DW Source'
_exptl_absorpt_coefficient_mu 0.787
_exptl_absorpt_correction_T_max 1.000
_exptl_absorpt_correction_T_min 0.821
_exptl_absorpt_correction_type gaussian
_exptl_absorpt_process_details
;
CrysAlisPro 1.171.40.7b (Rigaku Oxford Diffraction, 2018)
Numerical absorption correction based on gaussian integration over
			a multifaceted crystal model
Empirical absorption correction using spherical harmonics,
 implemented in SCALE3 ABSPACK scaling algorithm.
;
_exptl_crystal_colour 'clear colourless'
_exptl_crystal_colour_lustre clear
_exptl_crystal_colour_primary colourless
_exptl_crystal_density_diffrn 1.257
_exptl_crystal_description block
_exptl_crystal_F_000 3608
_exptl_crystal_size_max 0.31
_exptl_crystal_size_mid 0.169
_exptl_crystal_size_min 0.105
_refine_diff_density_max 0.525
_refine_diff_density_min -0.451
_refine_diff_density_rms 0.069
_refine_ls_extinction_method none
_refine_ls_goodness_of_fit_ref 1.099
_refine_ls_hydrogen_treatment constr
_refine_ls_matrix_type full
_refine_ls_number_parameters 1301
_refine_ls_number_reflns 17943
_refine_ls_number_restraints 2777
_refine_ls_restrained_S_all 1.090
_refine_ls_R_factor_all 0.1349
_refine_ls_R_factor_gt 0.0874
_refine_ls_shift/su_max 0.000
_refine_ls_shift/su_mean 0.000
_refine_ls_structure_factor_coef Fsqd
_refine_ls_weighting_details 'w=1/[\s^2^(Fo^2^)+(0.0615P)^2^+20.9248P] where P=(Fo^2^+2Fc^2^)/3'
_refine_ls_weighting_scheme calc
_refine_ls_wR_factor_gt 0.1840
_refine_ls_wR_factor_ref 0.1998
_reflns_Friedel_coverage 0.000
_reflns_number_gt 11942
_reflns_number_total 17943
_reflns_threshold_expression 'I > 2\s(I)'
_cod_data_source_file d1cc02707g2.cif
_cod_data_source_block ldpm161_Comple(1-Y)
_cod_depositor_comments 'Adding full bibliography for 7128795--7128798.cif.'
_cod_database_code 7128797
_manchester_internal_diff_code LDPM161
_manchester_internal_coll_client VP/DPM
_manchester_internal_coll_user AW
_manchester_internal_coll_date 27/08/2020
_manchester_internal_process_date 15/09/2020
_manchester_internal_process_user VP
_manchester_internal_solution_date 16/09/2020
_manchester_internal_solution_user VP
_manchester_internal_coll_type custom
_manchester_internal_coll_frame_time 15
_manchester_internal_coll_frame_width 1
_manchester_internal_coll_frame_method '\w scans'
_manchester_internal_refinement_date 16/09/2020
_manchester_internal_refinement_user VP
_manchester_internal_validation_date 10/05/21
_manchester_internal_validation_user GW
_shelx_shelxl_version_number 2018/3
_chemical_oxdiff_formula C68H98ClO4Y
_chemical_oxdiff_usercomment 113_VP
_shelx_space_group_comment
;
The symmetry employed for this shelxl refinement is uniquely defined
by the following loop, which should always be used as a source of
symmetry information in preference to the above space-group names.
They are only intended as comments.
;
_shelx_estimated_absorpt_t_max 0.922
_shelx_estimated_absorpt_t_min 0.793
_reflns_odcompleteness_completeness 99.53
_reflns_odcompleteness_iscentric 1
_reflns_odcompleteness_theta 26.32
_olex2_refinement_description
;
1. Shared sites
{C70A, C71}
2. Restrained distances
 C84-C83 = C83-C82 = C83-C82A = C82-C81 = C82A-C81A = C70-C69 = C72A-C71A =
 C71A-C70A = C71-C70 = C72-C70A = C71-C69A
 1.49 with sigma of 0.02
 C94-C93 = C95-C94 = C95A-C94 = C96A-C95A = C96-C95
 1.49 with sigma of 0.02
 Na1-O5 \\sim Na1-O6 \\sim Na1-O6A \\sim Na1-O7 \\sim Na1-O7A \\sim Na1-O8
\\sim Na1-O3 \\sim Na1-O3A ~
 Na1-O4 \\sim Na1-O4A
 with sigma of 0.02
 C70-C69A \\sim C72-C71A \\sim C72A-C70A \\sim C71-C69 \\sim C84-C82A \\sim
C83-C81A \\sim C83-C81 ~
 C84-C82
 with sigma of 0.02
 O8-C84 \\sim O8-C81 \\sim O8-C81A \\sim O5-C69 \\sim O5-C72A \\sim O5-C69A
\\sim O5-C72
 with sigma of 0.02
 O11-C96A \\sim O11-C96 \\sim O11-C93
 with sigma of 0.02
 C95A-C93 \\sim C95-C93 \\sim C96A-C94 \\sim C96-C94
 with sigma of 0.02
3. Uiso/Uaniso restraints and constraints
C69A \\sim C69 \\sim C70 \\sim C71 \\sim C70A \\sim C71A \\sim C72A \\sim C72:
within 2A with sigma of 0.04 and sigma for terminal atoms of 0.08 within 2A
O6 \\sim C73 \\sim C74 \\sim C75 \\sim C76 \\sim O6A \\sim C73A \\sim C74A
\\sim C75A \\sim C76A: within 2A with sigma of 0.04 and sigma for terminal
atoms of 0.08 within 2A
O7 \\sim C77 \\sim C78 \\sim C79 \\sim C80 \\sim O7A \\sim C77A \\sim C78A
\\sim C79A \\sim C80A: within 2A with sigma of 0.04 and sigma for terminal
atoms of 0.08 within 2A
O4 \\sim C65 \\sim C66 \\sim C67 \\sim C68 \\sim O4A \\sim C65A \\sim C66A
\\sim C67A \\sim C68A: within 2A with sigma of 0.04 and sigma for terminal
atoms of 0.08 within 2A
O9 \\sim C85 \\sim C86 \\sim C87 \\sim C88 \\sim O9A \\sim C85A \\sim C86A
\\sim C87A \\sim C88A: within 2A with sigma of 0.04 and sigma for terminal
atoms of 0.08 within 2A
C83 \\sim C84 \\sim C81 \\sim C82 \\sim C81A \\sim C82A: within 2A with sigma
of 0.04 and sigma for terminal atoms of 0.08 within 2A
O11 \\sim C93 \\sim C96 \\sim C96A \\sim C94 \\sim C95 \\sim C95A: within 2A
with sigma of 0.04 and sigma for terminal atoms of 0.08 within 2A
Uanis(C70A) = Uanis(C71)
4. Rigid body (RIGU) restrains
 All non-hydrogen atoms
 with sigma for 1-2 distances of 0.004 and sigma for 1-3 distances of 0.004
5. Same fragment restrains
{O10, C89, C90, C91, C92} sigma for 1-2: 0.02, 1-3: 0.04
as in
{O3, C61, C62, C63, C64}
{O10, C89, C90, C91, C92} sigma for 1-2: 0.02, 1-3: 0.04
as in
{O4, C65, C66, C67, C68}
{O10, C89, C90, C91, C92} sigma for 1-2: 0.02, 1-3: 0.04
as in
{O6, C73, C74, C75, C76}
{O10, C89, C90, C91, C92} sigma for 1-2: 0.02, 1-3: 0.04
as in
{O7, C77, C78, C79, C80}
{O10, C89, C90, C91, C92} sigma for 1-2: 0.02, 1-3: 0.04
as in
{O9, C85, C86, C87, C88}
{O10, C89, C90, C91, C92} sigma for 1-2: 0.02, 1-3: 0.04
as in
{O3A, C61A, C62A, C63A, C64A}
{O10, C89, C90, C91, C92} sigma for 1-2: 0.02, 1-3: 0.04
as in
{O4A, C65A, C66A, C67A, C68A}
{O10, C89, C90, C91, C92} sigma for 1-2: 0.02, 1-3: 0.04
as in
{O6A, C73A, C74A, C75A, C76A}
{O10, C89, C90, C91, C92} sigma for 1-2: 0.02, 1-3: 0.04
as in
{O7A, C77A, C78A, C79A, C80A}
{O10, C89, C90, C91, C92} sigma for 1-2: 0.02, 1-3: 0.04
as in
{O9A, C85A, C86A, C87A, C88A}
6. Others
 Sof(C69A)=Sof(H69A)=Sof(H69B)=Sof(C71)=Sof(H71A)=Sof(H71B)=Sof(C71A)=
 Sof(H71C)=Sof(H71D)=Sof(C72A)=Sof(H72A)=Sof(H72B)=1-FVAR(1)
 Sof(C69)=Sof(H69C)=Sof(H69D)=Sof(C70)=Sof(H70A)=Sof(H70B)=Sof(C70A)=Sof(H70C)=
 Sof(H70D)=Sof(C72)=Sof(H72C)=Sof(H72D)=FVAR(1)
 Sof(H83C)=Sof(H83D)=Sof(C81A)=Sof(H81C)=Sof(H81D)=Sof(C82A)=Sof(H82C)=
 Sof(H82D)=1-FVAR(2)
 Sof(H83A)=Sof(H83B)=Sof(C81)=Sof(H81A)=Sof(H81B)=Sof(C82)=Sof(H82A)=Sof(H82B)=
 FVAR(2)
 Sof(O6A)=Sof(C73A)=Sof(H73C)=Sof(H73D)=Sof(C74A)=Sof(H74C)=Sof(H74D)=
 Sof(C75A)=Sof(H75C)=Sof(H75D)=Sof(C76A)=Sof(H76C)=Sof(H76D)=1-FVAR(3)
 Sof(O6)=Sof(C73)=Sof(H73A)=Sof(H73B)=Sof(C74)=Sof(H74A)=Sof(H74B)=Sof(C75)=
 Sof(H75A)=Sof(H75B)=Sof(C76)=Sof(H76A)=Sof(H76B)=FVAR(3)
 Sof(O7A)=Sof(C77A)=Sof(H77C)=Sof(H77D)=Sof(C78A)=Sof(H78C)=Sof(H78D)=
 Sof(C79A)=Sof(H79C)=Sof(H79D)=Sof(C80A)=Sof(H80C)=Sof(H80D)=1-FVAR(4)
 Sof(O7)=Sof(C77)=Sof(H77A)=Sof(H77B)=Sof(C78)=Sof(H78A)=Sof(H78B)=Sof(C79)=
 Sof(H79A)=Sof(H79B)=Sof(C80)=Sof(H80A)=Sof(H80B)=FVAR(4)
 Sof(O3)=Sof(C61)=Sof(H61A)=Sof(H61B)=Sof(C62)=Sof(H62A)=Sof(H62B)=Sof(C63)=
 Sof(H63A)=Sof(H63B)=Sof(C64)=Sof(H64A)=Sof(H64B)=Sof(O4A)=Sof(C65A)=Sof(H65C)=
 Sof(H65D)=Sof(C66A)=Sof(H66C)=Sof(H66D)=Sof(C67A)=Sof(H67C)=Sof(H67D)=
 Sof(C68A)=Sof(H68C)=Sof(H68D)=1-FVAR(5)
 Sof(O4)=Sof(C65)=Sof(H65A)=Sof(H65B)=Sof(C66)=Sof(H66A)=Sof(H66B)=Sof(C67)=
 Sof(H67A)=Sof(H67B)=Sof(C68)=Sof(H68A)=Sof(H68B)=Sof(O3A)=Sof(C61A)=Sof(H61C)=
 Sof(H61D)=Sof(C62A)=Sof(H62C)=Sof(H62D)=Sof(C63A)=Sof(H63C)=Sof(H63D)=
 Sof(C64A)=Sof(H64C)=Sof(H64D)=FVAR(5)
 Sof(O9A)=Sof(C85A)=Sof(H85C)=Sof(H85D)=Sof(C86A)=Sof(H86C)=Sof(H86D)=
 Sof(C87A)=Sof(H87C)=Sof(H87D)=Sof(C88A)=Sof(H88C)=Sof(H88D)=1-FVAR(6)
 Sof(O9)=Sof(C85)=Sof(H85A)=Sof(H85B)=Sof(C86)=Sof(H86A)=Sof(H86B)=Sof(C87)=
 Sof(H87A)=Sof(H87B)=Sof(C88)=Sof(H88A)=Sof(H88B)=FVAR(6)
 Sof(H94C)=Sof(H94D)=Sof(C96A)=Sof(H96C)=Sof(H96D)=Sof(C95A)=Sof(H95C)=
 Sof(H95D)=1-FVAR(7)
 Sof(H94A)=Sof(H94B)=Sof(C95)=Sof(H95A)=Sof(H95B)=Sof(C96)=Sof(H96A)=Sof(H96B)=
 FVAR(7)
7.a Ternary CH refined with riding coordinates:
 C11(H11), C13(H13), C15(H15), C25(H25), C27(H27), C29(H29), C41(H41),
 C43(H43), C45(H45), C55(H55), C57(H57), C59(H59)
7.b Secondary CH2 refined with riding coordinates:
 C8(H8A,H8B), C9(H9A,H9B), C10(H10A,H10B), C12(H12A,H12B), C14(H14A,H14B),
 C16(H16A,H16B), C22(H22A,H22B), C23(H23A,H23B), C24(H24A,H24B), C26(H26A,H26B),
  C28(H28A,H28B), C30(H30A,H30B), C38(H38A,H38B), C39(H39A,H39B), C40(H40A,
 H40B), C42(H42A,H42B), C44(H44A,H44B), C46(H46A,H46B), C52(H52A,H52B),
 C53(H53A,H53B), C54(H54A,H54B), C56(H56A,H56B), C58(H58A,H58B), C60(H60A,H60B),
  C69A(H69A,H69B), C69(H69C,H69D), C70(H70A,H70B), C71(H71A,H71B), C70A(H70C,
 H70D), C71A(H71C,H71D), C72A(H72A,H72B), C72(H72C,H72D), C83(H83A,H83B),
 C83(H83C,H83D), C84(H84A,H84B), C81(H81A,H81B), C82(H82A,H82B), C81A(H81C,
 H81D), C82A(H82C,H82D), C89(H89A,H89B), C90(H90A,H90B), C91(H91A,H91B),
 C92(H92A,H92B), C93(H93A,H93B), C94(H94A,H94B), C94(H94C,H94D), C95(H95A,H95B),
  C96(H96A,H96B), C61(H61A,H61B), C62(H62A,H62B), C63(H63A,H63B), C64(H64A,
 H64B), C65(H65A,H65B), C66(H66A,H66B), C67(H67A,H67B), C68(H68A,H68B),
 C73(H73A,H73B), C74(H74A,H74B), C75(H75A,H75B), C76(H76A,H76B), C77(H77A,H77B),
  C78(H78A,H78B), C79(H79A,H79B), C80(H80A,H80B), C85(H85A,H85B), C86(H86A,
 H86B), C87(H87A,H87B), C88(H88A,H88B), C61A(H61C,H61D), C62A(H62C,H62D),
 C63A(H63C,H63D), C64A(H64C,H64D), C65A(H65C,H65D), C66A(H66C,H66D), C67A(H67C,
 H67D), C68A(H68C,H68D), C73A(H73C,H73D), C74A(H74C,H74D), C75A(H75C,H75D),
 C76A(H76C,H76D), C77A(H77C,H77D), C78A(H78C,H78D), C79A(H79C,H79D), C80A(H80C,
 H80D), C85A(H85C,H85D), C86A(H86C,H86D), C87A(H87C,H87D), C88A(H88C,H88D),
 C96A(H96C,H96D), C95A(H95C,H95D)
7.c Aromatic/amide H refined with riding coordinates:
 C3(H3), C5(H5), C33(H33), C35(H35)
7.d Idealised Me refined as rotating group:
 C18(H18A,H18B,H18C), C19(H19A,H19B,H19C), C20(H20A,H20B,H20C), C48(H48A,H48B,
 H48C), C49(H49A,H49B,H49C), C50(H50A,H50B,H50C)
;
_olex2_submission_special_instructions 'No special instructions were received'
_oxdiff_exptl_absorpt_empirical_details
;
Empirical correction (ABSPACK) includes:
- Absorption correction using spherical harmonics
- Frame scaling
;
_oxdiff_exptl_absorpt_empirical_full_max 1.235
_oxdiff_exptl_absorpt_empirical_full_min 0.679

loop_
_space_group_symop_operation_xyz
'x, y, z'
'-x, y+1/2, -z+1/2'
'-x, -y, -z'
'x, -y-1/2, z-1/2'

loop_
_atom_site_label
_atom_site_type_symbol
_atom_site_fract_x
_atom_site_fract_y
_atom_site_fract_z
_atom_site_U_iso_or_equiv
_atom_site_adp_type
_atom_site_occupancy
_atom_site_site_symmetry_order
_atom_site_calc_flag
_atom_site_refinement_flags_posn
_atom_site_refinement_flags_adp
_atom_site_refinement_flags_occupancy
_atom_site_disorder_assembly
_atom_site_disorder_group
Y1 Y 0.51680(4) 0.39516(2) 0.33502(3) 0.03656(14) Uani 1 1 d . . . . .
Cl1 Cl 0.67598(14) 0.41849(3) 0.42776(9) 0.0622(4) Uani 1 1 d . . . . .
Cl2 Cl 0.36617(15) 0.43538(3) 0.30965(10) 0.0695(5) Uani 1 1 d . . . . .
O1 O 0.4565(3) 0.36249(6) 0.40466(18) 0.0342(7) Uani 1 1 d . . . . .
O2 O 0.5505(3) 0.38732(6) 0.21778(17) 0.0304(7) Uani 1 1 d . . . . .
C1 C 0.4583(4) 0.34103(9) 0.4584(3) 0.0299(9) Uani 1 1 d . . . . .
C2 C 0.5446(4) 0.31886(9) 0.4600(3) 0.0284(9) Uani 1 1 d . . . . .
C3 C 0.5412(4) 0.29765(9) 0.5187(3) 0.0312(10) Uani 1 1 d . . . . .
H3 H 0.599310 0.282794 0.519868 0.037 Uiso 1 1 calc R U . . .
C4 C 0.4594(4) 0.29688(9) 0.5750(3) 0.0299(9) Uani 1 1 d . . . . .
C5 C 0.3757(4) 0.31890(9) 0.5714(3) 0.0326(10) Uani 1 1 d . . . . .
H5 H 0.318347 0.318920 0.609762 0.039 Uiso 1 1 calc R U . . .
C6 C 0.3706(4) 0.34078(9) 0.5156(3) 0.0312(9) Uani 1 1 d . . . . .
C7 C 0.6445(4) 0.31459(9) 0.4033(3) 0.0306(9) Uani 1 1 d . . . . .
C8 C 0.7653(4) 0.31282(10) 0.4528(3) 0.0348(10) Uani 1 1 d . . . . .
H8A H 0.782168 0.331589 0.479379 0.042 Uiso 1 1 calc R U . . .
H8B H 0.760813 0.297890 0.494430 0.042 Uiso 1 1 calc R U . . .
C9 C 0.6231(4) 0.28587(9) 0.3585(3) 0.0296(9) Uani 1 1 d . . . . .
H9A H 0.614333 0.270102 0.397248 0.036 Uiso 1 1 calc R U . . .
H9B H 0.548304 0.287169 0.324246 0.036 Uiso 1 1 calc R U . . .
C10 C 0.6590(4) 0.33801(9) 0.3406(3) 0.0304(10) Uani 1 1 d . . . . .
H10A H 0.674698 0.356798 0.367353 0.036 Uiso 1 1 calc R U . . .
H10B H 0.584088 0.339818 0.306613 0.036 Uiso 1 1 calc R U . . .
C11 C 0.8671(4) 0.30535(10) 0.4007(3) 0.0374(11) Uani 1 1 d . . . . .
H11 H 0.943155 0.303913 0.434678 0.045 Uiso 1 1 calc R U . . .
C12 C 0.8411(4) 0.27667(10) 0.3593(3) 0.0390(11) Uani 1 1 d . . . . .
H12A H 0.834473 0.261261 0.399439 0.047 Uiso 1 1 calc R U . . .
H12B H 0.907001 0.271617 0.326468 0.047 Uiso 1 1 calc R U . . .
C13 C 0.7258(4) 0.27867(9) 0.3071(3) 0.0345(10) Uani 1 1 d . . . . .
H13 H 0.709858 0.259808 0.279446 0.041 Uiso 1 1 calc R U . . .
C14 C 0.7354(4) 0.30256(9) 0.2456(3) 0.0352(10) Uani 1 1 d . . . . .
H14A H 0.800228 0.298055 0.211251 0.042 Uiso 1 1 calc R U . . .
H14B H 0.660381 0.303956 0.211720 0.042 Uiso 1 1 calc R U . . .
C15 C 0.7607(4) 0.33112(9) 0.2883(3) 0.0331(10) Uani 1 1 d . . . . .
H15 H 0.766271 0.346810 0.248028 0.040 Uiso 1 1 calc R U . . .
C16 C 0.8772(4) 0.32925(9) 0.3389(3) 0.0356(10) Uani 1 1 d . . . . .
H16A H 0.894533 0.347961 0.365688 0.043 Uiso 1 1 calc R U . . .
H16B H 0.942738 0.324817 0.305019 0.043 Uiso 1 1 calc R U . . .
C17 C 0.4611(4) 0.27417(9) 0.6408(3) 0.0342(10) Uani 1 1 d . . . . .
C18 C 0.5415(5) 0.24874(10) 0.6244(3) 0.0461(12) Uani 1 1 d . . . . .
H18A H 0.515534 0.240071 0.573112 0.069 Uiso 1 1 calc R U . . .
H18B H 0.537212 0.234266 0.666454 0.069 Uiso 1 1 calc R U . . .
H18C H 0.623453 0.255539 0.623126 0.069 Uiso 1 1 calc R U . . .
C19 C 0.3362(4) 0.26179(11) 0.6478(3) 0.0450(12) Uani 1 1 d . . . . .
H19A H 0.282872 0.277242 0.662715 0.068 Uiso 1 1 calc R U . . .
H19B H 0.339411 0.246642 0.688426 0.068 Uiso 1 1 calc R U . . .
H19C H 0.306500 0.253583 0.596618 0.068 Uiso 1 1 calc R U . . .
C20 C 0.5054(5) 0.28777(10) 0.7189(3) 0.0413(11) Uani 1 1 d . . . . .
H20A H 0.586118 0.295064 0.714874 0.062 Uiso 1 1 calc R U . . .
H20B H 0.505682 0.273259 0.761138 0.062 Uiso 1 1 calc R U . . .
H20C H 0.453077 0.303785 0.731138 0.062 Uiso 1 1 calc R U . . .
C21 C 0.2702(4) 0.36330(9) 0.5151(3) 0.0329(10) Uani 1 1 d . . . . .
C22 C 0.1928(4) 0.36263(9) 0.4362(3) 0.0327(10) Uani 1 1 d . . . . .
H22A H 0.242875 0.366504 0.391762 0.039 Uiso 1 1 calc R U . . .
H22B H 0.157461 0.343178 0.428315 0.039 Uiso 1 1 calc R U . . .
C23 C 0.3197(4) 0.39403(9) 0.5292(3) 0.0379(10) Uani 1 1 d . . . . .
H23A H 0.366206 0.394819 0.581157 0.046 Uiso 1 1 calc R U . . .
H23B H 0.373527 0.398859 0.487428 0.046 Uiso 1 1 calc R U . . .
C24 C 0.1875(4) 0.35738(11) 0.5817(3) 0.0390(11) Uani 1 1 d . . . . .
H24A H 0.152645 0.337839 0.574608 0.047 Uiso 1 1 calc R U . . .
H24B H 0.234186 0.357844 0.633660 0.047 Uiso 1 1 calc R U . . .
C25 C 0.0936(4) 0.38526(10) 0.4359(3) 0.0370(11) Uani 1 1 d . . . . .
H25 H 0.045664 0.384598 0.383710 0.044 Uiso 1 1 calc R U . . .
C26 C 0.1456(4) 0.41499(10) 0.4482(3) 0.0412(11) Uani 1 1 d . . . . .
H26A H 0.081081 0.429488 0.447390 0.049 Uiso 1 1 calc R U . . .
H26B H 0.196542 0.419605 0.404671 0.049 Uiso 1 1 calc R U . . .
C27 C 0.2189(4) 0.41619(10) 0.5278(3) 0.0432(12) Uani 1 1 d . . . . .
H27 H 0.253323 0.435981 0.535603 0.052 Uiso 1 1 calc R U . . .
C28 C 0.1394(5) 0.40957(12) 0.5949(3) 0.0505(13) Uani 1 1 d . . . . .
H28A H 0.186489 0.410297 0.646727 0.061 Uiso 1 1 calc R U . . .
H28B H 0.075253 0.424116 0.595472 0.061 Uiso 1 1 calc R U . . .
C29 C 0.0871(4) 0.37986(11) 0.5816(3) 0.0455(12) Uani 1 1 d . . . . .
H29 H 0.035287 0.375278 0.625409 0.055 Uiso 1 1 calc R U . . .
C30 C 0.0133(4) 0.37845(11) 0.5024(3) 0.0431(12) Uani 1 1 d . . . . .
H30A H -0.052299 0.392632 0.501832 0.052 Uiso 1 1 calc R U . . .
H30B H -0.021335 0.358924 0.494621 0.052 Uiso 1 1 calc R U . . .
C31 C 0.5860(4) 0.37409(9) 0.1526(3) 0.0300(9) Uani 1 1 d . . . . .
C32 C 0.6974(4) 0.38117(9) 0.1239(3) 0.0318(10) Uani 1 1 d . . . . .
C33 C 0.7394(4) 0.36368(9) 0.0653(3) 0.0327(10) Uani 1 1 d . . . . .
H33 H 0.814790 0.368052 0.046961 0.039 Uiso 1 1 calc R U . . .
C34 C 0.6781(4) 0.34038(9) 0.0321(3) 0.0324(10) Uani 1 1 d . . . . .
C35 C 0.5632(4) 0.33614(9) 0.0548(3) 0.0309(10) Uani 1 1 d . . . . .
H35 H 0.516343 0.321259 0.029627 0.037 Uiso 1 1 calc R U . . .
C36 C 0.5139(4) 0.35282(9) 0.1131(3) 0.0295(9) Uani 1 1 d . . . . .
C37 C 0.7678(4) 0.40818(9) 0.1542(3) 0.0363(10) Uani 1 1 d . . . . .
C38 C 0.8752(4) 0.41388(10) 0.1041(3) 0.0439(12) Uani 1 1 d . . . . .
H38A H 0.930148 0.397216 0.109025 0.053 Uiso 1 1 calc R U . . .
H38B H 0.846879 0.415864 0.047457 0.053 Uiso 1 1 calc R U . . .
C39 C 0.8183(4) 0.40550(9) 0.2405(3) 0.0374(11) Uani 1 1 d . . . . .
H39A H 0.874123 0.389007 0.245326 0.045 Uiso 1 1 calc R U . . .
H39B H 0.752829 0.401532 0.274816 0.045 Uiso 1 1 calc R U . . .
C40 C 0.6873(5) 0.43504(9) 0.1449(3) 0.0451(12) Uani 1 1 d . . . . .
H40A H 0.658383 0.437251 0.088429 0.054 Uiso 1 1 calc R U . . .
H40B H 0.617547 0.432356 0.176229 0.054 Uiso 1 1 calc R U . . .
C41 C 0.9416(5) 0.44147(10) 0.1318(4) 0.0539(14) Uani 1 1 d . . . . .
H41 H 1.010059 0.444455 0.098434 0.065 Uiso 1 1 calc R U . . .
C42 C 0.9882(5) 0.43848(11) 0.2181(4) 0.0536(14) Uani 1 1 d . . . . .
H42A H 1.030806 0.456303 0.235791 0.064 Uiso 1 1 calc R U . . .
H42B H 1.044482 0.422085 0.223936 0.064 Uiso 1 1 calc R U . . .
C43 C 0.8832(5) 0.43325(10) 0.2690(3) 0.0483(13) Uani 1 1 d . . . . .
H43 H 0.912794 0.431118 0.325971 0.058 Uiso 1 1 calc R U . . .
C44 C 0.7978(5) 0.45872(10) 0.2600(4) 0.0566(14) Uani 1 1 d . . . . .
H44A H 0.729242 0.455273 0.291991 0.068 Uiso 1 1 calc R U . . .
H44B H 0.838379 0.476541 0.279759 0.068 Uiso 1 1 calc R U . . .
C45 C 0.7543(5) 0.46257(10) 0.1730(4) 0.0537(14) Uani 1 1 d . . . . .
H45 H 0.699430 0.479523 0.167575 0.064 Uiso 1 1 calc R U . . .
C46 C 0.8588(5) 0.46737(10) 0.1218(4) 0.0608(16) Uani 1 1 d . . . . .
H46A H 0.829580 0.469471 0.065401 0.073 Uiso 1 1 calc R U . . .
H46B H 0.901754 0.485243 0.138611 0.073 Uiso 1 1 calc R U . . .
C47 C 0.7333(4) 0.32082(10) -0.0282(3) 0.0390(11) Uani 1 1 d . . . . .
C48 C 0.6444(5) 0.30109(15) -0.0713(3) 0.0657(18) Uani 1 1 d . . . . .
H48A H 0.607466 0.288801 -0.032784 0.099 Uiso 1 1 calc R U . . .
H48B H 0.684593 0.288939 -0.108488 0.099 Uiso 1 1 calc R U . . .
H48C H 0.583198 0.312679 -0.100578 0.099 Uiso 1 1 calc R U . . .
C49 C 0.7957(9) 0.33854(15) -0.0879(5) 0.114(3) Uani 1 1 d . . . . .
H49A H 0.737655 0.350672 -0.118398 0.170 Uiso 1 1 calc R U . . .
H49B H 0.834072 0.325578 -0.124105 0.170 Uiso 1 1 calc R U . . .
H49C H 0.855778 0.350840 -0.059971 0.170 Uiso 1 1 calc R U . . .
C50 C 0.8262(5) 0.30192(14) 0.0162(4) 0.075(2) Uani 1 1 d . . . . .
H50A H 0.884694 0.314197 0.045860 0.112 Uiso 1 1 calc R U . . .
H50B H 0.866184 0.290065 -0.021783 0.112 Uiso 1 1 calc R U . . .
H50C H 0.787728 0.289333 0.053249 0.112 Uiso 1 1 calc R U . . .
C51 C 0.3811(4) 0.34924(9) 0.1272(3) 0.0298(9) Uani 1 1 d . . . . .
C52 C 0.3595(4) 0.33754(9) 0.2099(3) 0.0304(9) Uani 1 1 d . . . . .
H52A H 0.395571 0.318099 0.216303 0.036 Uiso 1 1 calc R U . . .
H52B H 0.398950 0.350352 0.250677 0.036 Uiso 1 1 calc R U . . .
C53 C 0.3192(4) 0.37885(9) 0.1155(3) 0.0326(10) Uani 1 1 d . . . . .
H53A H 0.356990 0.392959 0.153504 0.039 Uiso 1 1 calc R U . . .
H53B H 0.329044 0.385969 0.061105 0.039 Uiso 1 1 calc R U . . .
C54 C 0.3177(4) 0.32816(10) 0.0675(3) 0.0367(11) Uani 1 1 d . . . . .
H54A H 0.354252 0.308781 0.074163 0.044 Uiso 1 1 calc R U . . .
H54B H 0.328570 0.334812 0.012835 0.044 Uiso 1 1 calc R U . . .
C55 C 0.2274(4) 0.33560(9) 0.2228(3) 0.0326(10) Uani 1 1 d . . . . .
H55 H 0.217183 0.328404 0.277694 0.039 Uiso 1 1 calc R U . . .
C56 C 0.1716(4) 0.36595(9) 0.2124(3) 0.0336(10) Uani 1 1 d . . . . .
H56A H 0.086297 0.365099 0.221747 0.040 Uiso 1 1 calc R U . . .
H56B H 0.211018 0.379489 0.251308 0.040 Uiso 1 1 calc R U . . .
C57 C 0.1867(4) 0.37652(9) 0.1284(3) 0.0331(10) Uani 1 1 d . . . . .
H57 H 0.149333 0.396014 0.121144 0.040 Uiso 1 1 calc R U . . .
C58 C 0.1272(4) 0.35566(10) 0.0680(3) 0.0389(11) Uani 1 1 d . . . . .
H58A H 0.041266 0.354419 0.075508 0.047 Uiso 1 1 calc R U . . .
H58B H 0.136671 0.362724 0.013513 0.047 Uiso 1 1 calc R U . . .
C59 C 0.1839(4) 0.32595(10) 0.0792(3) 0.0362(10) Uani 1 1 d . . . . .
H59 H 0.145696 0.312191 0.039427 0.043 Uiso 1 1 calc R U . . .
C60 C 0.1673(4) 0.31504(9) 0.1628(3) 0.0357(10) Uani 1 1 d . . . . .
H60A H 0.081690 0.313750 0.171056 0.043 Uiso 1 1 calc R U . . .
H60B H 0.202223 0.295500 0.169862 0.043 Uiso 1 1 calc R U . . .
Na1 Na 0.70395(17) 0.45182(5) 0.76214(13) 0.0541(5) Uani 1 1 d D . . . .
O5 O 0.7103(3) 0.40696(8) 0.6997(2) 0.0613(10) Uani 1 1 d D . . . .
C69A C 0.6285(14) 0.3941(3) 0.6376(10) 0.087(4) Uani 0.494(10) 1 d D U P A 1
H69A H 0.545541 0.399025 0.647177 0.104 Uiso 0.494(10) 1 calc R U P A 1
H69B H 0.645623 0.401729 0.584866 0.104 Uiso 0.494(10) 1 calc R U P A 1
C69 C 0.7939(9) 0.3839(2) 0.7193(8) 0.064(4) Uani 0.506(10) 1 d D U P A 1
H69C H 0.818808 0.384237 0.776712 0.077 Uiso 0.506(10) 1 calc R U P A 1
H69D H 0.865256 0.386218 0.689248 0.077 Uiso 0.506(10) 1 calc R U P A 1
C70 C 0.7334(17) 0.3562(3) 0.6977(12) 0.124(6) Uani 0.506(10) 1 d D U P A 1
H70A H 0.788545 0.342236 0.675452 0.149 Uiso 0.506(10) 1 calc R U P A 1
H70B H 0.698842 0.347328 0.744161 0.149 Uiso 0.506(10) 1 calc R U P A 1
C71 C 0.6440(7) 0.36506(19) 0.6398(6) 0.120(3) Uani 0.494(10) 1 d D U P A 1
H71A H 0.664945 0.358354 0.587000 0.144 Uiso 0.494(10) 1 calc R U P A 1
H71B H 0.568132 0.355763 0.651050 0.144 Uiso 0.494(10) 1 calc R U P A 1
C70A C 0.6440(7) 0.36506(19) 0.6398(6) 0.120(3) Uani 0.506(10) 1 d D U P A 2
H70C H 0.639320 0.345523 0.663231 0.144 Uiso 0.506(10) 1 calc R U P A 2
H70D H 0.589794 0.366042 0.591065 0.144 Uiso 0.506(10) 1 calc R U P A 2
C71A C 0.7636(12) 0.3720(3) 0.6231(11) 0.097(5) Uani 0.494(10) 1 d D U P A 2
H71C H 0.769645 0.372438 0.564980 0.116 Uiso 0.494(10) 1 calc R U P A 2
H71D H 0.818059 0.356805 0.645645 0.116 Uiso 0.494(10) 1 calc R U P A 2
C72A C 0.7982(12) 0.3996(3) 0.6567(12) 0.098(5) Uani 0.494(10) 1 d D U P A 2
H72A H 0.873525 0.397934 0.690253 0.118 Uiso 0.494(10) 1 calc R U P A 2
H72B H 0.808357 0.413947 0.614380 0.118 Uiso 0.494(10) 1 calc R U P A 2
C72 C 0.6146(11) 0.3876(3) 0.6974(11) 0.083(4) Uani 0.506(10) 1 d D U P A 2
H72C H 0.539594 0.397476 0.679629 0.099 Uiso 0.506(10) 1 calc R U P A 2
H72D H 0.606336 0.379055 0.750457 0.099 Uiso 0.506(10) 1 calc R U P A 2
O8 O 0.6943(3) 0.49100(9) 0.8501(3) 0.0721(12) Uani 1 1 d D . . . .
C83 C 0.7129(7) 0.53612(18) 0.9071(5) 0.111(3) Uani 1 1 d D U . . .
H83A H 0.670384 0.548657 0.866946 0.133 Uiso 0.497(14) 1 calc R U P B 1
H83B H 0.769946 0.548096 0.940150 0.133 Uiso 0.497(14) 1 calc R U P B 1
H83C H 0.727616 0.554976 0.881960 0.133 Uiso 0.503(14) 1 calc R U P B 2
H83D H 0.738408 0.537274 0.964394 0.133 Uiso 0.503(14) 1 calc R U P B 2
C84 C 0.7739(6) 0.51304(18) 0.8691(5) 0.097(3) Uani 1 1 d D U . . .
H84A H 0.807335 0.520344 0.820444 0.117 Uiso 1 1 calc R U . . .
H84B H 0.839985 0.505724 0.905417 0.117 Uiso 1 1 calc R U . . .
C81 C 0.6060(11) 0.4949(2) 0.9088(9) 0.067(4) Uani 0.497(14) 1 d D U P B 1
H81A H 0.608421 0.477974 0.944923 0.080 Uiso 0.497(14) 1 calc R U P B 1
H81B H 0.525762 0.495827 0.881192 0.080 Uiso 0.497(14) 1 calc R U P B 1
C82 C 0.6289(16) 0.5219(3) 0.9567(11) 0.094(5) Uani 0.497(14) 1 d D U P B 1
H82A H 0.555802 0.533459 0.960431 0.113 Uiso 0.497(14) 1 calc R U P B 1
H82B H 0.664981 0.517692 1.010614 0.113 Uiso 0.497(14) 1 calc R U P B 1
C81A C 0.5786(9) 0.5038(3) 0.8438(13) 0.097(6) Uani 0.503(14) 1 d D U P B 2
H81C H 0.555962 0.509805 0.788556 0.117 Uiso 0.503(14) 1 calc R U P B 2
H81D H 0.518513 0.490019 0.861090 0.117 Uiso 0.503(14) 1 calc R U P B 2
C82A C 0.5891(9) 0.5280(3) 0.8950(11) 0.077(4) Uani 0.503(14) 1 d D U P B 2
H82C H 0.557740 0.523141 0.946597 0.093 Uiso 0.503(14) 1 calc R U P B 2
H82D H 0.542303 0.544315 0.871314 0.093 Uiso 0.503(14) 1 calc R U P B 2
O10 O 0.2095(8) 0.37083(14) -0.1866(5) 0.164(3) Uani 1 1 d D . . . .
C89 C 0.0937(9) 0.3589(2) -0.1765(6) 0.140(4) Uani 1 1 d D . . . .
H89A H 0.041261 0.361326 -0.225716 0.168 Uiso 1 1 calc R U . . .
H89B H 0.056795 0.368739 -0.132505 0.168 Uiso 1 1 calc R U . . .
C90 C 0.1119(8) 0.3277(2) -0.1582(5) 0.115(3) Uani 1 1 d D . . . .
H90A H 0.042018 0.316070 -0.177318 0.138 Uiso 1 1 calc R U . . .
H90B H 0.128805 0.324472 -0.100549 0.138 Uiso 1 1 calc R U . . .
C91 C 0.2184(6) 0.32065(16) -0.2036(5) 0.085(2) Uani 1 1 d D . . . .
H91A H 0.260782 0.303387 -0.181530 0.102 Uiso 1 1 calc R U . . .
H91B H 0.195431 0.317447 -0.260605 0.102 Uiso 1 1 calc R U . . .
C92 C 0.2907(7) 0.34687(16) -0.1912(6) 0.109(3) Uani 1 1 d D . . . .
H92A H 0.342348 0.345316 -0.141472 0.130 Uiso 1 1 calc R U . . .
H92B H 0.341430 0.349667 -0.235927 0.130 Uiso 1 1 calc R U . . .
O11 O 0.2416(4) 0.26825(10) -0.0575(3) 0.0811(13) Uani 1 1 d D U . . .
C93 C 0.3384(5) 0.25437(12) -0.0898(3) 0.0543(14) Uani 1 1 d D U . . .
H93A H 0.402001 0.250483 -0.047687 0.065 Uiso 1 1 calc R U . . .
H93B H 0.371047 0.266757 -0.130697 0.065 Uiso 1 1 calc R U . . .
C94 C 0.2934(4) 0.22680(11) -0.1258(3) 0.0500(13) Uani 1 1 d D U . . .
H94A H 0.345891 0.210385 -0.109594 0.060 Uiso 0.59(2) 1 calc R U P C 1
H94B H 0.284861 0.227995 -0.184423 0.060 Uiso 0.59(2) 1 calc R U P C 1
H94C H 0.323836 0.223991 -0.178672 0.060 Uiso 0.41(2) 1 calc R U P C 2
H94D H 0.318811 0.210236 -0.091528 0.060 Uiso 0.41(2) 1 calc R U P C 2
C95 C 0.1737(9) 0.2242(2) -0.0913(11) 0.059(4) Uani 0.59(2) 1 d D U P C 1
H95A H 0.118681 0.211880 -0.124834 0.071 Uiso 0.59(2) 1 calc R U P C 1
H95B H 0.181627 0.216278 -0.036659 0.071 Uiso 0.59(2) 1 calc R U P C 1
C96 C 0.1333(9) 0.2553(3) -0.0920(12) 0.077(5) Uani 0.59(2) 1 d D U P C 1
H96A H 0.112306 0.262429 -0.146562 0.092 Uiso 0.59(2) 1 calc R U P C 1
H96B H 0.065872 0.258386 -0.058831 0.092 Uiso 0.59(2) 1 calc R U P C 1
O3 O 0.6142(11) 0.4214(3) 0.8550(8) 0.068(3) Uani 0.397(6) 1 d D . P D 2
C61 C 0.5387(14) 0.3963(3) 0.8469(9) 0.078(5) Uani 0.397(6) 1 d D . P D 2
H61A H 0.587621 0.378491 0.850311 0.093 Uiso 0.397(6) 1 calc R U P D 2
H61B H 0.492886 0.396518 0.794659 0.093 Uiso 0.397(6) 1 calc R U P D 2
C62 C 0.4586(18) 0.3965(4) 0.9100(11) 0.074(6) Uani 0.397(6) 1 d D . P D 2
H62A H 0.469441 0.378970 0.943204 0.089 Uiso 0.397(6) 1 calc R U P D 2
H62B H 0.375141 0.397393 0.887792 0.089 Uiso 0.397(6) 1 calc R U P D 2
C63 C 0.4901(13) 0.4230(4) 0.9576(10) 0.070(4) Uani 0.397(6) 1 d D . P D 2
H63A H 0.435932 0.439180 0.942350 0.084 Uiso 0.397(6) 1 calc R U P D 2
H63B H 0.487946 0.419211 1.015160 0.084 Uiso 0.397(6) 1 calc R U P D 2
C64 C 0.6123(13) 0.4290(4) 0.9362(9) 0.077(5) Uani 0.397(6) 1 d D . P D 2
H64A H 0.631792 0.449710 0.944196 0.092 Uiso 0.397(6) 1 calc R U P D 2
H64B H 0.670407 0.417308 0.969200 0.092 Uiso 0.397(6) 1 calc R U P D 2
O4 O 0.5400(7) 0.46984(17) 0.6819(5) 0.056(2) Uani 0.603(6) 1 d D U P D 1
C65 C 0.5100(14) 0.4580(3) 0.6060(7) 0.101(4) Uani 0.603(6) 1 d D U P D 1
H65A H 0.447841 0.443097 0.609301 0.121 Uiso 0.603(6) 1 calc R U P D 1
H65B H 0.580591 0.448854 0.585245 0.121 Uiso 0.603(6) 1 calc R U P D 1
C66 C 0.4666(11) 0.4814(3) 0.5530(6) 0.092(4) Uani 0.603(6) 1 d D U P D 1
H66A H 0.419675 0.474006 0.505395 0.111 Uiso 0.603(6) 1 calc R U P D 1
H66B H 0.531831 0.493780 0.536500 0.111 Uiso 0.603(6) 1 calc R U P D 1
C67 C 0.3899(14) 0.4969(4) 0.6091(8) 0.102(5) Uani 0.603(6) 1 d D U P D 1
H67A H 0.374249 0.517079 0.592053 0.122 Uiso 0.603(6) 1 calc R U P D 1
H67B H 0.313442 0.486759 0.613174 0.122 Uiso 0.603(6) 1 calc R U P D 1
C68 C 0.4630(10) 0.4957(2) 0.6839(6) 0.076(3) Uani 0.603(6) 1 d D U P D 1
H68A H 0.412014 0.494447 0.729018 0.091 Uiso 0.603(6) 1 calc R U P D 1
H68B H 0.512082 0.513416 0.690561 0.091 Uiso 0.603(6) 1 calc R U P D 1
O6 O 0.8006(7) 0.47135(13) 0.6540(4) 0.0576(18) Uani 0.658(7) 1 d D U P D 1
C73 C 0.8413(14) 0.5004(2) 0.6497(8) 0.084(4) Uani 0.658(7) 1 d D U P D 1
H73A H 0.912421 0.503419 0.686631 0.101 Uiso 0.658(7) 1 calc R U P D 1
H73B H 0.778739 0.514064 0.663570 0.101 Uiso 0.658(7) 1 calc R U P D 1
C74 C 0.8697(19) 0.5046(2) 0.5686(9) 0.132(5) Uani 0.658(7) 1 d D U P D 1
H74A H 0.945891 0.514999 0.566817 0.158 Uiso 0.658(7) 1 calc R U P D 1
H74B H 0.806744 0.515920 0.538957 0.158 Uiso 0.658(7) 1 calc R U P D 1
C75 C 0.8784(14) 0.4753(2) 0.5336(8) 0.107(4) Uani 0.658(7) 1 d D U P D 1
H75A H 0.845262 0.475167 0.477723 0.128 Uiso 0.658(7) 1 calc R U P D 1
H75B H 0.962059 0.468843 0.535564 0.128 Uiso 0.658(7) 1 calc R U P D 1
C76 C 0.8109(10) 0.45702(18) 0.5810(5) 0.071(3) Uani 0.658(7) 1 d D U P D 1
H76A H 0.731410 0.453461 0.554191 0.085 Uiso 0.658(7) 1 calc R U P D 1
H76B H 0.851471 0.438211 0.590012 0.085 Uiso 0.658(7) 1 calc R U P D 1
O7 O 0.9040(5) 0.44396(15) 0.8158(4) 0.0551(17) Uani 0.707(7) 1 d D U P D 1
C77 C 0.9324(7) 0.4348(2) 0.8943(4) 0.056(2) Uani 0.707(7) 1 d D U P D 1
H77A H 0.922254 0.413661 0.898392 0.067 Uiso 0.707(7) 1 calc R U P D 1
H77B H 0.879403 0.444314 0.930517 0.067 Uiso 0.707(7) 1 calc R U P D 1
C78 C 1.0575(9) 0.4429(3) 0.9162(6) 0.075(3) Uani 0.707(7) 1 d D U P D 1
H78A H 1.097516 0.427987 0.950768 0.090 Uiso 0.707(7) 1 calc R U P D 1
H78B H 1.062428 0.461709 0.944084 0.090 Uiso 0.707(7) 1 calc R U P D 1
C79 C 1.1119(7) 0.4446(2) 0.8375(6) 0.068(2) Uani 0.707(7) 1 d D U P D 1
H79A H 1.161189 0.462246 0.834600 0.082 Uiso 0.707(7) 1 calc R U P D 1
H79B H 1.161878 0.427495 0.829174 0.082 Uiso 0.707(7) 1 calc R U P D 1
C80 C 1.0123(7) 0.4456(3) 0.7796(5) 0.109(4) Uani 0.707(7) 1 d D U P D 1
H80A H 1.014762 0.463855 0.749062 0.130 Uiso 0.707(7) 1 calc R U P D 1
H80B H 1.017549 0.429349 0.742018 0.130 Uiso 0.707(7) 1 calc R U P D 1
O9 O -0.0469(8) 0.30621(18) 0.6363(7) 0.093(3) Uani 0.570(10) 1 d D U P E 1
C85 C 0.0454(13) 0.2879(3) 0.6137(13) 0.110(5) Uani 0.570(10) 1 d D U P E 1
H85A H 0.122112 0.293752 0.641093 0.133 Uiso 0.570(10) 1 calc R U P E 1
H85B H 0.052150 0.289029 0.555680 0.133 Uiso 0.570(10) 1 calc R U P E 1
C86 C 0.0147(14) 0.2589(3) 0.6363(18) 0.138(6) Uani 0.570(10) 1 d D U P E 1
H86A H 0.053908 0.253670 0.688737 0.165 Uiso 0.570(10) 1 calc R U P E 1
H86B H 0.036227 0.244604 0.596314 0.165 Uiso 0.570(10) 1 calc R U P E 1
C87 C -0.1180(13) 0.2612(3) 0.6395(13) 0.124(5) Uani 0.570(10) 1 d D U P E 1
H87A H -0.158540 0.259387 0.585729 0.149 Uiso 0.570(10) 1 calc R U P E 1
H87B H -0.147931 0.245915 0.673900 0.149 Uiso 0.570(10) 1 calc R U P E 1
C88 C -0.1371(10) 0.2899(3) 0.6727(8) 0.080(4) Uani 0.570(10) 1 d D U P E 1
H88A H -0.217614 0.297313 0.656993 0.096 Uiso 0.570(10) 1 calc R U P E 1
H88B H -0.124129 0.289954 0.731344 0.096 Uiso 0.570(10) 1 calc R U P E 1
O3A O 0.5614(6) 0.43165(17) 0.8414(5) 0.058(2) Uani 0.603(6) 1 d D . P D 1
C61A C 0.6090(9) 0.4129(3) 0.9045(7) 0.063(3) Uani 0.603(6) 1 d D . P D 1
H61C H 0.651139 0.424282 0.947491 0.076 Uiso 0.603(6) 1 calc R U P D 1
H61D H 0.664896 0.398721 0.884201 0.076 Uiso 0.603(6) 1 calc R U P D 1
C62A C 0.5068(11) 0.3983(4) 0.9334(11) 0.093(6) Uani 0.603(6) 1 d D . P D 1
H62C H 0.512512 0.397880 0.992178 0.111 Uiso 0.603(6) 1 calc R U P D 1
H62D H 0.501482 0.378203 0.913425 0.111 Uiso 0.603(6) 1 calc R U P D 1
C63A C 0.4013(10) 0.4154(3) 0.9025(9) 0.102(5) Uani 0.603(6) 1 d D . P D 1
H63C H 0.331961 0.402598 0.891041 0.122 Uiso 0.603(6) 1 calc R U P D 1
H63D H 0.380734 0.430118 0.941761 0.122 Uiso 0.603(6) 1 calc R U P D 1
C64A C 0.4355(7) 0.4292(2) 0.8299(6) 0.070(3) Uani 0.603(6) 1 d D . P D 1
H64C H 0.412177 0.417141 0.782873 0.084 Uiso 0.603(6) 1 calc R U P D 1
H64D H 0.398074 0.448448 0.822863 0.084 Uiso 0.603(6) 1 calc R U P D 1
O4A O 0.5162(9) 0.4580(3) 0.6939(9) 0.067(3) Uani 0.397(6) 1 d D U P D 2
C65A C 0.3985(10) 0.4490(3) 0.7090(11) 0.074(4) Uani 0.397(6) 1 d D U P D 2
H65C H 0.393710 0.444552 0.765978 0.089 Uiso 0.397(6) 1 calc R U P D 2
H65D H 0.375627 0.431516 0.677601 0.089 Uiso 0.397(6) 1 calc R U P D 2
C66A C 0.3201(12) 0.4734(3) 0.6850(10) 0.069(4) Uani 0.397(6) 1 d D U P D 2
H66C H 0.240313 0.466499 0.665432 0.083 Uiso 0.397(6) 1 calc R U P D 2
H66D H 0.312132 0.486845 0.729847 0.083 Uiso 0.397(6) 1 calc R U P D 2
C67A C 0.3805(16) 0.4875(5) 0.6210(15) 0.090(6) Uani 0.397(6) 1 d D U P D 2
H67C H 0.343327 0.481682 0.568424 0.108 Uiso 0.397(6) 1 calc R U P D 2
H67D H 0.375975 0.508736 0.625718 0.108 Uiso 0.397(6) 1 calc R U P D 2
C68A C 0.5031(15) 0.4779(5) 0.6299(12) 0.095(5) Uani 0.397(6) 1 d D U P D 2
H68C H 0.524846 0.468510 0.580329 0.114 Uiso 0.397(6) 1 calc R U P D 2
H68D H 0.556181 0.494685 0.640633 0.114 Uiso 0.397(6) 1 calc R U P D 2
O6A O 0.8355(10) 0.4803(3) 0.6943(9) 0.059(3) Uani 0.342(7) 1 d D U P D 2
C73A C 0.798(2) 0.5021(5) 0.6372(13) 0.072(6) Uani 0.342(7) 1 d D U P D 2
H73C H 0.827784 0.521399 0.654734 0.086 Uiso 0.342(7) 1 calc R U P D 2
H73D H 0.710705 0.502811 0.628927 0.086 Uiso 0.342(7) 1 calc R U P D 2
C74A C 0.851(2) 0.4932(6) 0.5640(11) 0.091(5) Uani 0.342(7) 1 d D U P D 2
H74C H 0.856072 0.509294 0.525920 0.110 Uiso 0.342(7) 1 calc R U P D 2
H74D H 0.808708 0.476652 0.537793 0.110 Uiso 0.342(7) 1 calc R U P D 2
C75A C 0.9714(17) 0.4846(6) 0.6010(11) 0.100(6) Uani 0.342(7) 1 d D U P D 2
H75C H 1.007085 0.469597 0.568528 0.121 Uiso 0.342(7) 1 calc R U P D 2
H75D H 1.024981 0.501571 0.604570 0.121 Uiso 0.342(7) 1 calc R U P D 2
C76A C 0.9546(12) 0.4735(4) 0.6801(9) 0.061(4) Uani 0.342(7) 1 d D U P D 2
H76C H 0.967403 0.452317 0.682101 0.074 Uiso 0.342(7) 1 calc R U P D 2
H76D H 1.010509 0.482773 0.720175 0.074 Uiso 0.342(7) 1 calc R U P D 2
O7A O 0.8743(10) 0.4388(3) 0.8513(10) 0.057(4) Uani 0.293(7) 1 d D U P D 2
C77A C 0.9290(15) 0.4111(3) 0.8604(13) 0.068(5) Uani 0.293(7) 1 d D U P D 2
H77C H 0.939361 0.402439 0.807810 0.082 Uiso 0.293(7) 1 calc R U P D 2
H77D H 0.879148 0.398027 0.890226 0.082 Uiso 0.293(7) 1 calc R U P D 2
C78A C 1.0449(17) 0.4155(5) 0.9042(17) 0.096(6) Uani 0.293(7) 1 d D U P D 2
H78C H 1.105216 0.402456 0.884023 0.116 Uiso 0.293(7) 1 calc R U P D 2
H78D H 1.039720 0.411712 0.961573 0.116 Uiso 0.293(7) 1 calc R U P D 2
C79A C 1.0757(15) 0.4462(5) 0.890(2) 0.078(6) Uani 0.293(7) 1 d D U P D 2
H79C H 1.128811 0.454091 0.934540 0.094 Uiso 0.293(7) 1 calc R U P D 2
H79D H 1.112959 0.448801 0.839735 0.094 Uiso 0.293(7) 1 calc R U P D 2
C80A C 0.9573(14) 0.4593(4) 0.8880(12) 0.064(5) Uani 0.293(7) 1 d D U P D 2
H80C H 0.936092 0.463921 0.942362 0.077 Uiso 0.293(7) 1 calc R U P D 2
H80D H 0.955893 0.477468 0.856777 0.077 Uiso 0.293(7) 1 calc R U P D 2
O9A O -0.0284(18) 0.2567(3) 0.6756(10) 0.131(5) Uani 0.430(10) 1 d D U P E 2
C85A C -0.014(2) 0.2718(4) 0.6007(10) 0.112(5) Uani 0.430(10) 1 d D U P E 2
H85C H 0.041256 0.261726 0.567251 0.134 Uiso 0.430(10) 1 calc R U P E 2
H85D H -0.090721 0.275338 0.569931 0.134 Uiso 0.430(10) 1 calc R U P E 2
C86A C 0.037(3) 0.2980(5) 0.6369(18) 0.150(7) Uani 0.430(10) 1 d D U P E 2
H86C H 0.038630 0.313597 0.597032 0.180 Uiso 0.430(10) 1 calc R U P E 2
H86D H 0.118587 0.294337 0.659661 0.180 Uiso 0.430(10) 1 calc R U P E 2
C87A C -0.042(2) 0.3061(4) 0.7011(16) 0.135(7) Uani 0.430(10) 1 d D U P E 2
H87C H 0.002616 0.316079 0.745700 0.162 Uiso 0.430(10) 1 calc R U P E 2
H87D H -0.108881 0.318553 0.680384 0.162 Uiso 0.430(10) 1 calc R U P E 2
C88A C -0.083(2) 0.2779(4) 0.7242(14) 0.130(6) Uani 0.430(10) 1 d D U P E 2
H88C H -0.060125 0.274294 0.781027 0.156 Uiso 0.430(10) 1 calc R U P E 2
H88D H -0.170561 0.276674 0.715740 0.156 Uiso 0.430(10) 1 calc R U P E 2
C96A C 0.1423(13) 0.2480(5) -0.0613(14) 0.075(6) Uani 0.41(2) 1 d D U P C 2
H96C H 0.065600 0.258302 -0.069632 0.090 Uiso 0.41(2) 1 calc R U P C 2
H96D H 0.142313 0.236339 -0.012212 0.090 Uiso 0.41(2) 1 calc R U P C 2
C95A C 0.1650(10) 0.2292(4) -0.1326(14) 0.059(5) Uani 0.41(2) 1 d D U P C 2
H95C H 0.126913 0.209983 -0.129051 0.071 Uiso 0.41(2) 1 calc R U P C 2
H95D H 0.136219 0.238551 -0.183097 0.071 Uiso 0.41(2) 1 calc R U P C 2

loop_
_atom_site_aniso_label
_atom_site_aniso_U_11
_atom_site_aniso_U_22
_atom_site_aniso_U_33
_atom_site_aniso_U_23
_atom_site_aniso_U_13
_atom_site_aniso_U_12
Y1 0.0474(3) 0.0241(2) 0.0409(3) 0.0033(2) 0.0217(2) 0.0051(2)
Cl1 0.0714(10) 0.0585(9) 0.0594(9) -0.0100(7) 0.0231(7) -0.0174(7)
Cl2 0.0890(11) 0.0401(7) 0.0858(11) 0.0204(7) 0.0490(9) 0.0346(7)
O1 0.0390(18) 0.0256(15) 0.0403(18) 0.0056(13) 0.0177(14) 0.0069(13)
O2 0.0328(16) 0.0229(15) 0.0375(17) 0.0021(12) 0.0156(13) 0.0047(12)
C1 0.035(2) 0.022(2) 0.034(2) 0.0014(17) 0.0101(19) 0.0003(17)
C2 0.031(2) 0.023(2) 0.033(2) 0.0010(17) 0.0072(18) -0.0008(17)
C3 0.034(2) 0.023(2) 0.038(3) 0.0043(18) 0.0059(19) 0.0003(18)
C4 0.035(2) 0.024(2) 0.032(2) 0.0016(17) 0.0037(18) -0.0028(17)
C5 0.037(2) 0.030(2) 0.032(2) -0.0045(18) 0.011(2) -0.0040(18)
C6 0.033(2) 0.025(2) 0.036(2) -0.0037(18) 0.0098(19) 0.0008(18)
C7 0.030(2) 0.025(2) 0.038(2) 0.0004(18) 0.0101(18) 0.0024(18)
C8 0.032(2) 0.034(2) 0.040(3) 0.005(2) 0.0076(19) 0.0016(19)
C9 0.029(2) 0.023(2) 0.038(2) 0.0028(18) 0.0103(19) 0.0011(17)
C10 0.030(2) 0.024(2) 0.038(2) 0.0014(18) 0.0100(19) 0.0031(18)
C11 0.028(2) 0.038(2) 0.048(3) 0.004(2) 0.011(2) 0.0030(19)
C12 0.030(2) 0.032(2) 0.056(3) 0.008(2) 0.012(2) 0.0091(19)
C13 0.031(2) 0.024(2) 0.050(3) -0.0039(19) 0.013(2) 0.0028(18)
C14 0.033(2) 0.037(2) 0.037(3) -0.0003(19) 0.013(2) 0.003(2)
C15 0.033(2) 0.029(2) 0.039(3) 0.0041(19) 0.0161(19) -0.0004(19)
C16 0.031(2) 0.030(2) 0.048(3) -0.001(2) 0.014(2) -0.0028(19)
C17 0.041(3) 0.030(2) 0.032(2) 0.0059(18) 0.003(2) -0.0028(19)
C18 0.060(3) 0.034(3) 0.045(3) 0.015(2) 0.009(2) 0.004(2)
C19 0.052(3) 0.040(3) 0.044(3) 0.012(2) 0.006(2) -0.011(2)
C20 0.051(3) 0.040(3) 0.033(3) 0.005(2) 0.000(2) -0.004(2)
C21 0.035(2) 0.033(2) 0.033(2) -0.0004(19) 0.0105(18) 0.0026(18)
C22 0.036(2) 0.029(2) 0.035(2) 0.0008(19) 0.0133(19) -0.0005(18)
C23 0.037(3) 0.032(2) 0.046(3) -0.007(2) 0.009(2) 0.0040(19)
C24 0.038(3) 0.047(3) 0.033(3) 0.002(2) 0.011(2) 0.006(2)
C25 0.034(2) 0.037(2) 0.041(3) 0.004(2) 0.010(2) 0.0056(19)
C26 0.043(3) 0.030(2) 0.052(3) -0.002(2) 0.015(2) 0.008(2)
C27 0.039(3) 0.034(2) 0.057(3) -0.015(2) 0.010(2) 0.006(2)
C28 0.047(3) 0.057(3) 0.048(3) -0.012(3) 0.010(2) 0.016(2)
C29 0.039(3) 0.058(3) 0.042(3) 0.002(2) 0.018(2) 0.010(2)
C30 0.035(3) 0.048(3) 0.048(3) 0.001(2) 0.016(2) 0.008(2)
C31 0.033(2) 0.024(2) 0.034(2) 0.0027(17) 0.0139(19) 0.0092(17)
C32 0.034(2) 0.024(2) 0.038(3) 0.0045(18) 0.0135(19) 0.0030(18)
C33 0.031(2) 0.027(2) 0.043(3) 0.0029(18) 0.019(2) 0.0021(18)
C34 0.035(2) 0.027(2) 0.037(3) 0.0021(18) 0.0152(19) 0.0084(18)
C35 0.029(2) 0.027(2) 0.037(3) 0.0006(18) 0.0077(19) 0.0043(18)
C36 0.032(2) 0.025(2) 0.033(2) 0.0034(17) 0.0134(18) 0.0039(17)
C37 0.041(3) 0.019(2) 0.053(3) 0.0016(19) 0.028(2) -0.0007(18)
C38 0.047(3) 0.027(2) 0.062(3) 0.000(2) 0.031(2) -0.003(2)
C39 0.039(3) 0.019(2) 0.057(3) -0.004(2) 0.023(2) -0.0004(18)
C40 0.053(3) 0.027(2) 0.059(3) 0.008(2) 0.030(2) 0.005(2)
C41 0.059(3) 0.030(2) 0.078(4) -0.008(2) 0.045(3) -0.014(2)
C42 0.051(3) 0.031(3) 0.083(4) -0.017(3) 0.035(3) -0.016(2)
C43 0.048(3) 0.032(2) 0.069(4) -0.014(2) 0.025(3) -0.007(2)
C44 0.066(4) 0.025(2) 0.085(4) -0.011(3) 0.041(3) -0.006(2)
C45 0.072(4) 0.017(2) 0.078(4) 0.001(2) 0.041(3) 0.003(2)
C46 0.078(4) 0.025(2) 0.085(4) -0.002(3) 0.044(3) -0.009(2)
C47 0.034(2) 0.041(3) 0.044(3) -0.010(2) 0.020(2) 0.003(2)
C48 0.039(3) 0.107(5) 0.052(3) -0.044(3) 0.008(2) 0.002(3)
C49 0.184(9) 0.062(4) 0.111(6) -0.014(4) 0.120(6) -0.006(5)
C50 0.057(4) 0.073(4) 0.090(5) -0.048(3) -0.014(3) 0.033(3)
C51 0.028(2) 0.028(2) 0.035(2) 0.0016(18) 0.0116(18) 0.0062(17)
C52 0.028(2) 0.025(2) 0.040(2) 0.0001(18) 0.0107(19) 0.0023(18)
C53 0.032(2) 0.028(2) 0.038(3) 0.0028(19) 0.013(2) 0.0052(18)
C54 0.030(2) 0.039(3) 0.043(3) -0.002(2) 0.011(2) 0.0052(19)
C55 0.033(2) 0.026(2) 0.040(3) 0.0062(18) 0.0133(19) 0.0040(18)
C56 0.029(2) 0.028(2) 0.045(3) -0.0008(19) 0.015(2) 0.0027(18)
C57 0.032(2) 0.025(2) 0.044(3) 0.0016(19) 0.013(2) 0.0089(18)
C58 0.027(2) 0.043(3) 0.048(3) 0.002(2) 0.010(2) 0.007(2)
C59 0.031(2) 0.037(2) 0.041(3) -0.007(2) 0.008(2) 0.0019(19)
C60 0.028(2) 0.028(2) 0.053(3) 0.002(2) 0.015(2) 0.0034(18)
Na1 0.0381(11) 0.0610(13) 0.0633(14) 0.0114(11) 0.0056(10) -0.0090(10)
O5 0.056(2) 0.055(2) 0.071(3) 0.001(2) -0.0035(19) -0.0070(18)
C69A 0.081(9) 0.084(7) 0.089(9) 0.010(7) -0.033(7) -0.027(7)
C69 0.043(6) 0.072(7) 0.075(8) -0.037(6) -0.006(5) 0.017(5)
C70 0.150(12) 0.067(7) 0.148(12) -0.045(8) -0.044(10) 0.003(7)
C71 0.104(5) 0.100(5) 0.151(7) -0.049(5) -0.017(5) -0.027(5)
C70A 0.104(5) 0.100(5) 0.151(7) -0.049(5) -0.017(5) -0.027(5)
C71A 0.092(8) 0.079(8) 0.123(11) -0.050(8) 0.029(8) -0.012(7)
C72A 0.069(8) 0.103(10) 0.125(12) -0.058(9) 0.024(8) -0.021(7)
C72 0.065(7) 0.070(8) 0.115(11) -0.021(7) 0.021(7) -0.027(6)
O8 0.048(2) 0.070(3) 0.102(3) -0.008(2) 0.028(2) -0.0115(19)
C83 0.108(6) 0.108(6) 0.116(7) -0.042(5) 0.014(5) -0.042(5)
C84 0.063(4) 0.137(6) 0.094(5) -0.050(5) 0.025(4) -0.044(4)
C81 0.039(6) 0.063(7) 0.101(10) 0.005(6) 0.023(7) 0.004(5)
C82 0.107(11) 0.069(8) 0.110(12) -0.006(7) 0.035(9) 0.005(7)
C81A 0.051(6) 0.126(11) 0.114(13) -0.050(10) 0.008(7) 0.006(6)
C82A 0.060(6) 0.081(8) 0.090(11) -0.018(7) -0.002(7) 0.021(6)
O10 0.171(7) 0.097(5) 0.218(9) -0.032(5) -0.017(6) 0.048(5)
C89 0.137(7) 0.175(9) 0.105(7) 0.006(7) -0.003(7) 0.085(7)
C90 0.111(6) 0.165(8) 0.072(5) 0.012(6) 0.025(5) 0.046(6)
C91 0.085(5) 0.088(5) 0.084(5) 0.014(4) 0.016(4) 0.015(4)
C92 0.106(6) 0.084(5) 0.130(8) -0.020(5) -0.031(5) 0.019(4)
O11 0.075(3) 0.070(3) 0.098(4) -0.030(3) 0.007(3) 0.009(2)
C93 0.048(3) 0.056(3) 0.060(4) -0.001(3) 0.010(3) -0.005(2)
C94 0.044(3) 0.055(3) 0.052(3) -0.004(3) 0.012(2) -0.003(2)
C95 0.045(5) 0.057(5) 0.078(9) 0.009(6) 0.016(5) -0.003(4)
C96 0.044(5) 0.070(6) 0.119(12) -0.006(7) 0.028(6) -0.003(5)
O3 0.046(7) 0.082(8) 0.077(8) 0.020(6) 0.020(6) -0.002(6)
C61 0.081(11) 0.067(9) 0.087(11) 0.015(7) 0.026(9) -0.004(7)
C62 0.065(13) 0.074(12) 0.086(13) 0.037(8) 0.016(10) -0.009(10)
C63 0.053(9) 0.083(11) 0.076(10) 0.021(8) 0.015(8) 0.007(8)
C64 0.054(8) 0.100(14) 0.077(9) 0.010(8) 0.014(8) 0.001(9)
O4 0.061(4) 0.045(5) 0.060(5) 0.003(4) -0.007(4) 0.001(3)
C65 0.138(10) 0.070(7) 0.088(7) -0.023(5) -0.039(7) 0.037(7)
C66 0.093(8) 0.113(9) 0.071(6) 0.006(6) 0.003(6) 0.027(7)
C67 0.118(10) 0.092(10) 0.093(8) 0.003(7) 0.002(6) 0.059(8)
C68 0.081(7) 0.070(6) 0.079(6) -0.012(5) 0.016(5) 0.021(5)
O6 0.080(4) 0.044(3) 0.050(4) -0.011(3) 0.007(3) -0.012(3)
C73 0.120(10) 0.050(6) 0.086(7) -0.017(5) 0.025(7) -0.027(6)
C74 0.213(13) 0.062(7) 0.132(9) 0.004(7) 0.092(9) -0.034(8)
C75 0.142(10) 0.068(6) 0.121(9) -0.027(6) 0.082(8) -0.022(7)
C76 0.110(8) 0.055(5) 0.048(5) -0.005(4) 0.013(5) 0.001(5)
O7 0.041(3) 0.080(4) 0.046(3) -0.008(3) 0.010(2) -0.001(3)
C77 0.062(5) 0.062(5) 0.046(4) 0.000(4) 0.013(4) 0.008(4)
C78 0.069(6) 0.091(8) 0.063(6) 0.004(6) -0.007(4) -0.005(5)
C79 0.049(4) 0.067(6) 0.088(6) 0.009(5) 0.008(4) 0.011(4)
C80 0.045(5) 0.218(13) 0.064(6) 0.012(7) 0.018(4) -0.008(7)
O9 0.073(6) 0.078(5) 0.133(9) 0.022(5) 0.045(6) 0.008(4)
C85 0.078(8) 0.046(7) 0.214(14) -0.039(8) 0.057(9) -0.015(6)
C86 0.111(10) 0.069(7) 0.237(17) -0.004(11) 0.036(12) -0.009(7)
C87 0.104(9) 0.090(8) 0.180(14) 0.026(9) 0.012(10) -0.010(8)
C88 0.069(7) 0.095(8) 0.079(8) 0.018(7) 0.019(6) -0.021(6)
O3A 0.046(4) 0.063(5) 0.064(5) 0.012(3) 0.011(4) -0.011(3)
C61A 0.066(6) 0.082(9) 0.041(6) 0.015(5) 0.003(5) -0.013(6)
C62A 0.067(8) 0.092(12) 0.121(13) 0.051(10) 0.021(9) 0.001(7)
C63A 0.074(7) 0.096(10) 0.141(12) 0.074(9) 0.043(8) 0.016(8)
C64A 0.043(5) 0.079(7) 0.088(7) 0.026(6) 0.003(5) -0.023(5)
O4A 0.058(5) 0.073(9) 0.067(7) -0.002(6) -0.005(5) 0.012(5)
C65A 0.046(6) 0.058(8) 0.117(12) -0.012(7) -0.013(7) 0.005(6)
C66A 0.068(8) 0.047(8) 0.089(10) -0.020(7) -0.012(7) 0.021(6)
C67A 0.076(9) 0.087(13) 0.106(12) -0.006(8) 0.001(8) 0.030(9)
C68A 0.093(8) 0.119(12) 0.075(10) 0.022(8) 0.009(8) 0.046(9)
O6A 0.053(6) 0.049(7) 0.079(8) 0.023(6) 0.029(6) 0.016(5)
C73A 0.072(11) 0.067(11) 0.078(10) 0.030(8) 0.016(9) 0.011(8)
C74A 0.130(11) 0.063(12) 0.084(9) 0.020(9) 0.031(9) 0.000(11)
C75A 0.115(10) 0.118(14) 0.076(10) 0.031(10) 0.056(8) 0.022(11)
C76A 0.058(7) 0.056(9) 0.075(9) 0.011(7) 0.034(7) 0.015(7)
O7A 0.038(6) 0.068(7) 0.065(10) 0.020(7) -0.002(6) 0.001(5)
C77A 0.054(9) 0.077(8) 0.074(12) 0.021(9) 0.009(8) 0.020(7)
C78A 0.066(10) 0.097(10) 0.122(14) 0.036(12) -0.013(10) 0.015(9)
C79A 0.048(8) 0.104(11) 0.081(15) 0.027(12) -0.011(10) 0.005(8)
C80A 0.045(8) 0.092(9) 0.053(10) 0.010(9) -0.008(7) -0.004(7)
O9A 0.133(13) 0.114(9) 0.150(12) 0.045(8) 0.049(9) 0.017(9)
C85A 0.101(12) 0.080(10) 0.160(11) 0.048(8) 0.045(10) -0.018(10)
C86A 0.123(14) 0.102(12) 0.233(16) 0.010(11) 0.062(12) -0.034(11)
C87A 0.160(16) 0.110(10) 0.135(15) 0.041(10) 0.019(13) 0.011(11)
C88A 0.157(15) 0.098(11) 0.138(14) 0.036(10) 0.036(12) 0.020(11)
C96A 0.041(7) 0.108(12) 0.078(12) -0.022(10) 0.015(8) 0.002(7)
C95A 0.040(5) 0.053(9) 0.084(11) -0.014(8) 0.005(7) 0.004(6)

loop_
_atom_type_symbol
_atom_type_description
_atom_type_scat_dispersion_real
_atom_type_scat_dispersion_imag
_atom_type_scat_source
C C 0.0033 0.0016 'International Tables Vol C Tables 4.2.6.8 and 6.1.1.4'
H H 0.0000 0.0000 'International Tables Vol C Tables 4.2.6.8 and 6.1.1.4'
Cl Cl 0.1484 0.1585 'International Tables Vol C Tables 4.2.6.8 and 6.1.1.4'
Na Na 0.0362 0.0249 'International Tables Vol C Tables 4.2.6.8 and 6.1.1.4'
O O 0.0106 0.0060 'International Tables Vol C Tables 4.2.6.8 and 6.1.1.4'
Y Y -2.7962 3.5667 'International Tables Vol C Tables 4.2.6.8 and 6.1.1.4'

loop_
_exptl_crystal_face_index_h
_exptl_crystal_face_index_k
_exptl_crystal_face_index_l
_exptl_crystal_face_perp_dist
16 -3 -1 0.1368
2 -24 22 0.0474
-16 5 0 0.1626
-4 24 -21 0.0865
0 24 -22 0.0864
15 26 -2 0.1562
-1 -65 1 0.0036
-2 65 -1 0.0914
-4 -16 23 0.0699
-8 57 0 0.1099
6 61 -2 0.1173
2 40 18 0.0903
-5 39 18 0.0911
-2 50 15 0.0805

loop_
_geom_angle_atom_site_label_1
_geom_angle_atom_site_label_2
_geom_angle_atom_site_label_3
_geom_angle
_geom_angle_site_symmetry_1
_geom_angle_site_symmetry_3
_geom_angle_publ_flag
Cl1 Y1 Cl2 103.20(6) . . ?
O1 Y1 Cl1 102.07(10) . . ?
O1 Y1 Cl2 112.82(9) . . ?
O1 Y1 O2 120.52(11) . . ?
O2 Y1 Cl1 119.42(9) . . ?
O2 Y1 Cl2 97.79(9) . . ?
C1 O1 Y1 159.6(3) . . ?
C31 O2 Y1 161.1(3) . . ?
O1 C1 C2 121.6(4) . . ?
O1 C1 C6 118.9(4) . . ?
C2 C1 C6 119.5(4) . . ?
C1 C2 C7 128.0(4) . . ?
C3 C2 C1 117.8(4) . . ?
C3 C2 C7 114.2(4) . . ?
C2 C3 H3 117.8 . . ?
C4 C3 C2 124.3(4) . . ?
C4 C3 H3 117.8 . . ?
C3 C4 C5 116.2(4) . . ?
C3 C4 C17 123.2(4) . . ?
C5 C4 C17 120.5(4) . . ?
C4 C5 H5 117.9 . . ?
C6 C5 C4 124.2(4) . . ?
C6 C5 H5 117.9 . . ?
C1 C6 C21 122.5(4) . . ?
C5 C6 C1 118.0(4) . . ?
C5 C6 C21 119.6(4) . . ?
C2 C7 C8 109.2(4) . . ?
C9 C7 C2 108.6(3) . . ?
C9 C7 C8 108.6(3) . . ?
C10 C7 C2 117.3(3) . . ?
C10 C7 C8 106.0(3) . . ?
C10 C7 C9 106.9(4) . . ?
C7 C8 H8A 109.3 . . ?
C7 C8 H8B 109.3 . . ?
H8A C8 H8B 107.9 . . ?
C11 C8 C7 111.7(4) . . ?
C11 C8 H8A 109.3 . . ?
C11 C8 H8B 109.3 . . ?
C7 C9 H9A 109.3 . . ?
C7 C9 H9B 109.3 . . ?
H9A C9 H9B 108.0 . . ?
C13 C9 C7 111.5(3) . . ?
C13 C9 H9A 109.3 . . ?
C13 C9 H9B 109.3 . . ?
C7 C10 H10A 109.2 . . ?
C7 C10 H10B 109.2 . . ?
C7 C10 C15 112.0(3) . . ?
H10A C10 H10B 107.9 . . ?
C15 C10 H10A 109.2 . . ?
C15 C10 H10B 109.2 . . ?
C8 C11 H11 109.5 . . ?
C12 C11 C8 109.4(4) . . ?
C12 C11 H11 109.5 . . ?
C12 C11 C16 109.8(4) . . ?
C16 C11 C8 109.0(4) . . ?
C16 C11 H11 109.5 . . ?
C11 C12 H12A 109.7 . . ?
C11 C12 H12B 109.7 . . ?
C11 C12 C13 110.0(4) . . ?
H12A C12 H12B 108.2 . . ?
C13 C12 H12A 109.7 . . ?
C13 C12 H12B 109.7 . . ?
C9 C13 H13 109.6 . . ?
C12 C13 C9 109.6(4) . . ?
C12 C13 H13 109.6 . . ?
C12 C13 C14 109.8(4) . . ?
C14 C13 C9 108.8(3) . . ?
C14 C13 H13 109.6 . . ?
C13 C14 H14A 109.9 . . ?
C13 C14 H14B 109.9 . . ?
H14A C14 H14B 108.3 . . ?
C15 C14 C13 109.1(4) . . ?
C15 C14 H14A 109.9 . . ?
C15 C14 H14B 109.9 . . ?
C10 C15 H15 109.1 . . ?
C14 C15 C10 109.3(3) . . ?
C14 C15 H15 109.1 . . ?
C16 C15 C10 110.1(4) . . ?
C16 C15 C14 110.0(4) . . ?
C16 C15 H15 109.1 . . ?
C11 C16 H16A 110.0 . . ?
C11 C16 H16B 110.0 . . ?
C15 C16 C11 108.6(4) . . ?
C15 C16 H16A 110.0 . . ?
C15 C16 H16B 110.0 . . ?
H16A C16 H16B 108.3 . . ?
C4 C17 C19 110.5(4) . . ?
C18 C17 C4 111.9(4) . . ?
C18 C17 C19 106.8(4) . . ?
C20 C17 C4 109.5(4) . . ?
C20 C17 C18 108.4(4) . . ?
C20 C17 C19 109.6(4) . . ?
C17 C18 H18A 109.5 . . ?
C17 C18 H18B 109.5 . . ?
C17 C18 H18C 109.5 . . ?
H18A C18 H18B 109.5 . . ?
H18A C18 H18C 109.5 . . ?
H18B C18 H18C 109.5 . . ?
C17 C19 H19A 109.5 . . ?
C17 C19 H19B 109.5 . . ?
C17 C19 H19C 109.5 . . ?
H19A C19 H19B 109.5 . . ?
H19A C19 H19C 109.5 . . ?
H19B C19 H19C 109.5 . . ?
C17 C20 H20A 109.5 . . ?
C17 C20 H20B 109.5 . . ?
C17 C20 H20C 109.5 . . ?
H20A C20 H20B 109.5 . . ?
H20A C20 H20C 109.5 . . ?
H20B C20 H20C 109.5 . . ?
C6 C21 C23 111.4(4) . . ?
C6 C21 C24 111.3(4) . . ?
C22 C21 C6 111.3(4) . . ?
C22 C21 C23 109.2(4) . . ?
C22 C21 C24 107.0(4) . . ?
C23 C21 C24 106.5(4) . . ?
C21 C22 H22A 109.4 . . ?
C21 C22 H22B 109.4 . . ?
H22A C22 H22B 108.0 . . ?
C25 C22 C21 111.0(4) . . ?
C25 C22 H22A 109.4 . . ?
C25 C22 H22B 109.4 . . ?
C21 C23 H23A 109.5 . . ?
C21 C23 H23B 109.5 . . ?
H23A C23 H23B 108.1 . . ?
C27 C23 C21 110.7(4) . . ?
C27 C23 H23A 109.5 . . ?
C27 C23 H23B 109.5 . . ?
C21 C24 H24A 109.3 . . ?
C21 C24 H24B 109.3 . . ?
H24A C24 H24B 108.0 . . ?
C29 C24 C21 111.5(4) . . ?
C29 C24 H24A 109.3 . . ?
C29 C24 H24B 109.3 . . ?
C22 C25 H25 109.3 . . ?
C26 C25 C22 110.2(4) . . ?
C26 C25 H25 109.3 . . ?
C26 C25 C30 109.5(4) . . ?
C30 C25 C22 109.3(4) . . ?
C30 C25 H25 109.3 . . ?
C25 C26 H26A 109.8 . . ?
C25 C26 H26B 109.8 . . ?
C25 C26 C27 109.6(4) . . ?
H26A C26 H26B 108.2 . . ?
C27 C26 H26A 109.8 . . ?
C27 C26 H26B 109.8 . . ?
C23 C27 H27 109.2 . . ?
C26 C27 C23 110.1(4) . . ?
C26 C27 H27 109.2 . . ?
C26 C27 C28 109.6(4) . . ?
C28 C27 C23 109.4(4) . . ?
C28 C27 H27 109.2 . . ?
C27 C28 H28A 110.0 . . ?
C27 C28 H28B 110.0 . . ?
H28A C28 H28B 108.4 . . ?
C29 C28 C27 108.5(4) . . ?
C29 C28 H28A 110.0 . . ?
C29 C28 H28B 110.0 . . ?
C24 C29 H29 109.1 . . ?
C28 C29 C24 109.6(4) . . ?
C28 C29 H29 109.1 . . ?
C28 C29 C30 110.7(4) . . ?
C30 C29 C24 109.1(4) . . ?
C30 C29 H29 109.1 . . ?
C25 C30 H30A 109.9 . . ?
C25 C30 H30B 109.9 . . ?
C29 C30 C25 108.7(4) . . ?
C29 C30 H30A 109.9 . . ?
C29 C30 H30B 109.9 . . ?
H30A C30 H30B 108.3 . . ?
O2 C31 C32 119.9(4) . . ?
O2 C31 C36 120.4(4) . . ?
C36 C31 C32 119.7(4) . . ?
C31 C32 C37 121.4(4) . . ?
C33 C32 C31 117.8(4) . . ?
C33 C32 C37 120.7(4) . . ?
C32 C33 H33 118.0 . . ?
C34 C33 C32 123.9(4) . . ?
C34 C33 H33 118.0 . . ?
C33 C34 C35 116.6(4) . . ?
C33 C34 C47 121.1(4) . . ?
C35 C34 C47 122.3(4) . . ?
C34 C35 H35 118.5 . . ?
C34 C35 C36 123.0(4) . . ?
C36 C35 H35 118.5 . . ?
C31 C36 C51 122.4(4) . . ?
C35 C36 C31 118.0(4) . . ?
C35 C36 C51 119.4(4) . . ?
C32 C37 C38 111.1(4) . . ?
C39 C37 C32 113.3(3) . . ?
C39 C37 C38 106.4(4) . . ?
C39 C37 C40 109.7(4) . . ?
C40 C37 C32 109.4(4) . . ?
C40 C37 C38 106.7(4) . . ?
C37 C38 H38A 109.4 . . ?
C37 C38 H38B 109.4 . . ?
H38A C38 H38B 108.0 . . ?
C41 C38 C37 111.1(4) . . ?
C41 C38 H38A 109.4 . . ?
C41 C38 H38B 109.4 . . ?
C37 C39 H39A 109.3 . . ?
C37 C39 H39B 109.3 . . ?
C37 C39 C43 111.4(4) . . ?
H39A C39 H39B 108.0 . . ?
C43 C39 H39A 109.3 . . ?
C43 C39 H39B 109.3 . . ?
C37 C40 H40A 109.4 . . ?
C37 C40 H40B 109.4 . . ?
H40A C40 H40B 108.0 . . ?
C45 C40 C37 111.3(4) . . ?
C45 C40 H40A 109.4 . . ?
C45 C40 H40B 109.4 . . ?
C38 C41 H41 108.9 . . ?
C42 C41 C38 110.1(4) . . ?
C42 C41 H41 108.9 . . ?
C42 C41 C46 110.1(4) . . ?
C46 C41 C38 109.8(5) . . ?
C46 C41 H41 108.9 . . ?
C41 C42 H42A 109.9 . . ?
C41 C42 H42B 109.9 . . ?
C41 C42 C43 108.9(5) . . ?
H42A C42 H42B 108.3 . . ?
C43 C42 H42A 109.9 . . ?
C43 C42 H42B 109.9 . . ?
C39 C43 H43 109.7 . . ?
C42 C43 C39 109.1(4) . . ?
C42 C43 H43 109.7 . . ?
C44 C43 C39 109.3(4) . . ?
C44 C43 C42 109.4(4) . . ?
C44 C43 H43 109.7 . . ?
C43 C44 H44A 109.6 . . ?
C43 C44 H44B 109.6 . . ?
H44A C44 H44B 108.2 . . ?
C45 C44 C43 110.1(4) . . ?
C45 C44 H44A 109.6 . . ?
C45 C44 H44B 109.6 . . ?
C40 C45 H45 109.5 . . ?
C44 C45 C40 108.5(4) . . ?
C44 C45 H45 109.5 . . ?
C44 C45 C46 110.8(5) . . ?
C46 C45 C40 109.1(4) . . ?
C46 C45 H45 109.5 . . ?
C41 C46 C45 108.5(4) . . ?
C41 C46 H46A 110.0 . . ?
C41 C46 H46B 110.0 . . ?
C45 C46 H46A 110.0 . . ?
C45 C46 H46B 110.0 . . ?
H46A C46 H46B 108.4 . . ?
C48 C47 C34 113.0(4) . . ?
C48 C47 C49 109.5(5) . . ?
C48 C47 C50 107.6(5) . . ?
C49 C47 C34 110.9(4) . . ?
C49 C47 C50 107.5(6) . . ?
C50 C47 C34 108.2(4) . . ?
C47 C48 H48A 109.5 . . ?
C47 C48 H48B 109.5 . . ?
C47 C48 H48C 109.5 . . ?
H48A C48 H48B 109.5 . . ?
H48A C48 H48C 109.5 . . ?
H48B C48 H48C 109.5 . . ?
C47 C49 H49A 109.5 . . ?
C47 C49 H49B 109.5 . . ?
C47 C49 H49C 109.5 . . ?
H49A C49 H49B 109.5 . . ?
H49A C49 H49C 109.5 . . ?
H49B C49 H49C 109.5 . . ?
C47 C50 H50A 109.5 . . ?
C47 C50 H50B 109.5 . . ?
C47 C50 H50C 109.5 . . ?
H50A C50 H50B 109.5 . . ?
H50A C50 H50C 109.5 . . ?
H50B C50 H50C 109.5 . . ?
C52 C51 C36 113.5(4) . . ?
C52 C51 C53 109.2(3) . . ?
C52 C51 C54 105.9(4) . . ?
C53 C51 C36 108.7(3) . . ?
C54 C51 C36 112.1(3) . . ?
C54 C51 C53 107.1(4) . . ?
C51 C52 H52A 109.2 . . ?
C51 C52 H52B 109.2 . . ?
H52A C52 H52B 107.9 . . ?
C55 C52 C51 112.0(4) . . ?
C55 C52 H52A 109.2 . . ?
C55 C52 H52B 109.2 . . ?
C51 C53 H53A 109.5 . . ?
C51 C53 H53B 109.5 . . ?
H53A C53 H53B 108.0 . . ?
C57 C53 C51 110.9(3) . . ?
C57 C53 H53A 109.5 . . ?
C57 C53 H53B 109.5 . . ?
C51 C54 H54A 109.3 . . ?
C51 C54 H54B 109.3 . . ?
C51 C54 C59 111.8(4) . . ?
H54A C54 H54B 107.9 . . ?
C59 C54 H54A 109.3 . . ?
C59 C54 H54B 109.3 . . ?
C52 C55 H55 109.5 . . ?
C52 C55 C56 109.0(3) . . ?
C56 C55 H55 109.5 . . ?
C60 C55 C52 109.6(4) . . ?
C60 C55 H55 109.5 . . ?
C60 C55 C56 109.6(4) . . ?
C55 C56 H56A 109.9 . . ?
C55 C56 H56B 109.9 . . ?
H56A C56 H56B 108.3 . . ?
C57 C56 C55 109.0(3) . . ?
C57 C56 H56A 109.9 . . ?
C57 C56 H56B 109.9 . . ?
C53 C57 H57 109.1 . . ?
C56 C57 C53 109.5(4) . . ?
C56 C57 H57 109.1 . . ?
C56 C57 C58 110.2(4) . . ?
C58 C57 C53 109.7(4) . . ?
C58 C57 H57 109.1 . . ?
C57 C58 H58A 109.9 . . ?
C57 C58 H58B 109.9 . . ?
H58A C58 H58B 108.3 . . ?
C59 C58 C57 109.1(4) . . ?
C59 C58 H58A 109.9 . . ?
C59 C58 H58B 109.9 . . ?
C54 C59 H59 109.6 . . ?
C58 C59 C54 109.4(4) . . ?
C58 C59 H59 109.6 . . ?
C58 C59 C60 109.5(4) . . ?
C60 C59 C54 109.2(4) . . ?
C60 C59 H59 109.6 . . ?
C55 C60 C59 109.4(4) . . ?
C55 C60 H60A 109.8 . . ?
C55 C60 H60B 109.8 . . ?
C59 C60 H60A 109.8 . . ?
C59 C60 H60B 109.8 . . ?
H60A C60 H60B 108.2 . . ?
O5 Na1 O8 167.56(18) . . ?
O5 Na1 O3 78.6(3) . . ?
O5 Na1 O4 96.0(2) . . ?
O5 Na1 O6 87.7(2) . . ?
O5 Na1 O7 88.6(2) . . ?
O5 Na1 O3A 87.1(2) . . ?
O5 Na1 O4A 86.8(4) . . ?
O5 Na1 O6A 103.7(4) . . ?
O5 Na1 O7A 90.6(4) . . ?
O8 Na1 O3 89.9(3) . . ?
O8 Na1 O4 91.1(3) . . ?
O8 Na1 O6 103.8(2) . . ?
O8 Na1 O7 88.0(2) . . ?
O8 Na1 O3A 83.2(2) . . ?
O8 Na1 O4A 97.6(4) . . ?
O8 Na1 O7A 82.6(4) . . ?
O3 Na1 O7A 78.6(5) . . ?
O4 Na1 O6 79.1(3) . . ?
O4 Na1 O7 161.1(3) . . ?
O6 Na1 O7 82.8(3) . . ?
O3A Na1 O4 85.8(3) . . ?
O3A Na1 O6 163.4(3) . . ?
O3A Na1 O7 112.9(3) . . ?
O4A Na1 O3 89.0(5) . . ?
O4A Na1 O7A 167.6(5) . . ?
O6A Na1 O8 86.3(4) . . ?
O6A Na1 O3 165.1(5) . . ?
O6A Na1 O4A 105.8(5) . . ?
O6A Na1 O7A 86.6(5) . . ?
C69A O5 Na1 130.0(6) . . ?
C69 O5 Na1 126.5(4) . . ?
C69 O5 C69A 103.3(7) . . ?
C72A O5 Na1 122.0(6) . . ?
C72A O5 C72 115.5(7) . . ?
C72 O5 Na1 122.1(5) . . ?
O5 C69A H69A 110.1 . . ?
O5 C69A H69B 110.1 . . ?
H69A C69A H69B 108.4 . . ?
C71 C69A O5 107.9(8) . . ?
C71 C69A H69A 110.1 . . ?
C71 C69A H69B 110.1 . . ?
O5 C69 H69C 110.2 . . ?
O5 C69 H69D 110.2 . . ?
O5 C69 C70 107.5(8) . . ?
H69C C69 H69D 108.5 . . ?
C70 C69 H69C 110.2 . . ?
C70 C69 H69D 110.2 . . ?
C69 C70 H70A 111.3 . . ?
C69 C70 H70B 111.3 . . ?
H70A C70 H70B 109.2 . . ?
C71 C70 C69 102.1(9) . . ?
C71 C70 H70A 111.3 . . ?
C71 C70 H70B 111.3 . . ?
C69A C71 C70 113.1(7) . . ?
C69A C71 H71A 109.0 . . ?
C69A C71 H71B 109.0 . . ?
C70 C71 H71A 109.0 . . ?
C70 C71 H71B 109.0 . . ?
H71A C71 H71B 107.8 . . ?
H70C C70A H70D 109.0 . . ?
C71A C70A H70C 111.1 . . ?
C71A C70A H70D 111.1 . . ?
C71A C70A C72 103.5(7) . . ?
C72 C70A H70C 111.1 . . ?
C72 C70A H70D 111.1 . . ?
C70A C71A H71C 109.5 . . ?
C70A C71A H71D 109.5 . . ?
C70A C71A C72A 110.6(9) . . ?
H71C C71A H71D 108.1 . . ?
C72A C71A H71C 109.5 . . ?
C72A C71A H71D 109.5 . . ?
O5 C72A C71A 104.7(8) . . ?
O5 C72A H72A 110.8 . . ?
O5 C72A H72B 110.8 . . ?
C71A C72A H72A 110.8 . . ?
C71A C72A H72B 110.8 . . ?
H72A C72A H72B 108.9 . . ?
O5 C72 C70A 104.9(7) . . ?
O5 C72 H72C 110.8 . . ?
O5 C72 H72D 110.8 . . ?
C70A C72 H72C 110.8 . . ?
C70A C72 H72D 110.8 . . ?
H72C C72 H72D 108.8 . . ?
C84 O8 Na1 131.0(4) . . ?
C84 O8 C81 102.4(6) . . ?
C84 O8 C81A 106.7(7) . . ?
C81 O8 Na1 125.9(5) . . ?
C81A O8 Na1 110.9(5) . . ?
H83A C83 H83B 108.7 . . ?
H83C C83 H83D 109.0 . . ?
C84 C83 H83A 110.6 . . ?
C84 C83 H83B 110.6 . . ?
C84 C83 H83C 111.1 . . ?
C84 C83 H83D 111.1 . . ?
C84 C83 C82 105.8(7) . . ?
C84 C83 C82A 103.4(6) . . ?
C82 C83 H83A 110.6 . . ?
C82 C83 H83B 110.6 . . ?
C82A C83 H83C 111.1 . . ?
C82A C83 H83D 111.1 . . ?
O8 C84 C83 109.0(5) . . ?
O8 C84 H84A 109.9 . . ?
O8 C84 H84B 109.9 . . ?
C83 C84 H84A 109.9 . . ?
C83 C84 H84B 109.9 . . ?
H84A C84 H84B 108.3 . . ?
O8 C81 H81A 109.3 . . ?
O8 C81 H81B 109.3 . . ?
O8 C81 C82 111.5(7) . . ?
H81A C81 H81B 108.0 . . ?
C82 C81 H81A 109.3 . . ?
C82 C81 H81B 109.3 . . ?
C83 C82 C81 99.2(8) . . ?
C83 C82 H82A 111.9 . . ?
C83 C82 H82B 111.9 . . ?
C81 C82 H82A 111.9 . . ?
C81 C82 H82B 111.9 . . ?
H82A C82 H82B 109.6 . . ?
O8 C81A H81C 110.9 . . ?
O8 C81A H81D 110.9 . . ?
H81C C81A H81D 108.9 . . ?
C82A C81A O8 104.3(8) . . ?
C82A C81A H81C 110.9 . . ?
C82A C81A H81D 110.9 . . ?
C83 C82A H82C 109.9 . . ?
C83 C82A H82D 109.9 . . ?
C81A C82A C83 109.1(8) . . ?
C81A C82A H82C 109.9 . . ?
C81A C82A H82D 109.9 . . ?
H82C C82A H82D 108.3 . . ?
C89 O10 C92 107.4(7) . . ?
O10 C89 H89A 110.4 . . ?
O10 C89 H89B 110.4 . . ?
O10 C89 C90 106.4(7) . . ?
H89A C89 H89B 108.6 . . ?
C90 C89 H89A 110.4 . . ?
C90 C89 H89B 110.4 . . ?
C89 C90 H90A 111.4 . . ?
C89 C90 H90B 111.4 . . ?
C89 C90 C91 102.0(7) . . ?
H90A C90 H90B 109.2 . . ?
C91 C90 H90A 111.4 . . ?
C91 C90 H90B 111.4 . . ?
C90 C91 H91A 111.4 . . ?
C90 C91 H91B 111.4 . . ?
H91A C91 H91B 109.3 . . ?
C92 C91 C90 101.9(7) . . ?
C92 C91 H91A 111.4 . . ?
C92 C91 H91B 111.4 . . ?
O10 C92 C91 107.0(6) . . ?
O10 C92 H92A 110.3 . . ?
O10 C92 H92B 110.3 . . ?
C91 C92 H92A 110.3 . . ?
C91 C92 H92B 110.3 . . ?
H92A C92 H92B 108.6 . . ?
C93 O11 C96 108.2(6) . . ?
C93 O11 C96A 107.8(7) . . ?
O11 C93 H93A 110.3 . . ?
O11 C93 H93B 110.3 . . ?
O11 C93 C94 107.3(4) . . ?
H93A C93 H93B 108.5 . . ?
C94 C93 H93A 110.3 . . ?
C94 C93 H93B 110.3 . . ?
C93 C94 H94A 111.5 . . ?
C93 C94 H94B 111.5 . . ?
C93 C94 H94C 110.5 . . ?
C93 C94 H94D 110.5 . . ?
C93 C94 C95 101.5(6) . . ?
H94A C94 H94B 109.3 . . ?
H94C C94 H94D 108.7 . . ?
C95 C94 H94A 111.5 . . ?
C95 C94 H94B 111.5 . . ?
C95A C94 C93 106.2(7) . . ?
C95A C94 H94C 110.5 . . ?
C95A C94 H94D 110.5 . . ?
C94 C95 H95A 111.5 . . ?
C94 C95 H95B 111.5 . . ?
H95A C95 H95B 109.3 . . ?
C96 C95 C94 101.4(8) . . ?
C96 C95 H95A 111.5 . . ?
C96 C95 H95B 111.5 . . ?
O11 C96 C95 98.3(10) . . ?
O11 C96 H96A 112.1 . . ?
O11 C96 H96B 112.1 . . ?
C95 C96 H96A 112.1 . . ?
C95 C96 H96B 112.1 . . ?
H96A C96 H96B 109.7 . . ?
C61 O3 Na1 133.6(10) . . ?
C64 O3 Na1 121.8(10) . . ?
C64 O3 C61 103.9(10) . . ?
O3 C61 H61A 109.9 . . ?
O3 C61 H61B 109.9 . . ?
O3 C61 C62 108.7(10) . . ?
H61A C61 H61B 108.3 . . ?
C62 C61 H61A 109.9 . . ?
C62 C61 H61B 109.9 . . ?
C61 C62 H62A 110.6 . . ?
C61 C62 H62B 110.6 . . ?
C61 C62 C63 105.5(10) . . ?
H62A C62 H62B 108.8 . . ?
C63 C62 H62A 110.6 . . ?
C63 C62 H62B 110.6 . . ?
C62 C63 H63A 111.3 . . ?
C62 C63 H63B 111.3 . . ?
H63A C63 H63B 109.2 . . ?
C64 C63 C62 102.3(12) . . ?
C64 C63 H63A 111.3 . . ?
C64 C63 H63B 111.3 . . ?
O3 C64 C63 105.7(11) . . ?
O3 C64 H64A 110.6 . . ?
O3 C64 H64B 110.6 . . ?
C63 C64 H64A 110.6 . . ?
C63 C64 H64B 110.6 . . ?
H64A C64 H64B 108.7 . . ?
C65 O4 Na1 120.6(7) . . ?
C65 O4 C68 103.5(7) . . ?
C68 O4 Na1 135.1(6) . . ?
O4 C65 H65A 110.0 . . ?
O4 C65 H65B 110.0 . . ?
O4 C65 C66 108.4(9) . . ?
H65A C65 H65B 108.4 . . ?
C66 C65 H65A 110.0 . . ?
C66 C65 H65B 110.0 . . ?
C65 C66 H66A 112.1 . . ?
C65 C66 H66B 112.1 . . ?
C65 C66 C67 98.5(9) . . ?
H66A C66 H66B 109.7 . . ?
C67 C66 H66A 112.1 . . ?
C67 C66 H66B 112.1 . . ?
C66 C67 H67A 111.3 . . ?
C66 C67 H67B 111.3 . . ?
H67A C67 H67B 109.2 . . ?
C68 C67 C66 102.3(9) . . ?
C68 C67 H67A 111.3 . . ?
C68 C67 H67B 111.3 . . ?
O4 C68 H68A 110.2 . . ?
O4 C68 H68B 110.2 . . ?
C67 C68 O4 107.7(8) . . ?
C67 C68 H68A 110.2 . . ?
C67 C68 H68B 110.2 . . ?
H68A C68 H68B 108.5 . . ?
C73 O6 Na1 124.5(6) . . ?
C76 O6 Na1 124.4(5) . . ?
C76 O6 C73 110.6(7) . . ?
O6 C73 H73A 110.6 . . ?
O6 C73 H73B 110.6 . . ?
O6 C73 C74 105.6(9) . . ?
H73A C73 H73B 108.7 . . ?
C74 C73 H73A 110.6 . . ?
C74 C73 H73B 110.6 . . ?
C73 C74 H74A 110.5 . . ?
C73 C74 H74B 110.5 . . ?
C73 C74 C75 106.4(10) . . ?
H74A C74 H74B 108.7 . . ?
C75 C74 H74A 110.5 . . ?
C75 C74 H74B 110.5 . . ?
C74 C75 H75A 110.7 . . ?
C74 C75 H75B 110.7 . . ?
H75A C75 H75B 108.8 . . ?
C76 C75 C74 105.3(8) . . ?
C76 C75 H75A 110.7 . . ?
C76 C75 H75B 110.7 . . ?
O6 C76 C75 107.1(7) . . ?
O6 C76 H76A 110.3 . . ?
O6 C76 H76B 110.3 . . ?
C75 C76 H76A 110.3 . . ?
C75 C76 H76B 110.3 . . ?
H76A C76 H76B 108.5 . . ?
C77 O7 Na1 123.0(5) . . ?
C77 O7 C80 106.3(6) . . ?
C80 O7 Na1 130.6(5) . . ?
O7 C77 H77A 110.1 . . ?
O7 C77 H77B 110.1 . . ?
O7 C77 C78 107.9(7) . . ?
H77A C77 H77B 108.4 . . ?
C78 C77 H77A 110.1 . . ?
C78 C77 H77B 110.1 . . ?
C77 C78 H78A 111.0 . . ?
C77 C78 H78B 111.0 . . ?
C77 C78 C79 103.7(7) . . ?
H78A C78 H78B 109.0 . . ?
C79 C78 H78A 111.0 . . ?
C79 C78 H78B 111.0 . . ?
C78 C79 H79A 110.8 . . ?
C78 C79 H79B 110.8 . . ?
H79A C79 H79B 108.9 . . ?
C80 C79 C78 104.6(7) . . ?
C80 C79 H79A 110.8 . . ?
C80 C79 H79B 110.8 . . ?
O7 C80 C79 111.4(7) . . ?
O7 C80 H80A 109.4 . . ?
O7 C80 H80B 109.4 . . ?
C79 C80 H80A 109.4 . . ?
C79 C80 H80B 109.4 . . ?
H80A C80 H80B 108.0 . . ?
C85 O9 C88 111.1(9) . . ?
O9 C85 H85A 110.4 . . ?
O9 C85 H85B 110.4 . . ?
O9 C85 C86 106.7(10) . . ?
H85A C85 H85B 108.6 . . ?
C86 C85 H85A 110.4 . . ?
C86 C85 H85B 110.4 . . ?
C85 C86 H86A 111.4 . . ?
C85 C86 H86B 111.4 . . ?
C85 C86 C87 101.8(11) . . ?
H86A C86 H86B 109.3 . . ?
C87 C86 H86A 111.4 . . ?
C87 C86 H86B 111.4 . . ?
C86 C87 H87A 110.8 . . ?
C86 C87 H87B 110.8 . . ?
H87A C87 H87B 108.9 . . ?
C88 C87 C86 104.5(11) . . ?
C88 C87 H87A 110.8 . . ?
C88 C87 H87B 110.8 . . ?
O9 C88 C87 100.5(9) . . ?
O9 C88 H88A 111.7 . . ?
O9 C88 H88B 111.7 . . ?
C87 C88 H88A 111.7 . . ?
C87 C88 H88B 111.7 . . ?
H88A C88 H88B 109.4 . . ?
C61A O3A Na1 115.0(6) . . ?
C64A O3A Na1 132.1(6) . . ?
C64A O3A C61A 111.4(6) . . ?
O3A C61A H61C 110.7 . . ?
O3A C61A H61D 110.7 . . ?
O3A C61A C62A 105.4(8) . . ?
H61C C61A H61D 108.8 . . ?
C62A C61A H61C 110.7 . . ?
C62A C61A H61D 110.7 . . ?
C61A C62A H62C 110.6 . . ?
C61A C62A H62D 110.6 . . ?
C61A C62A C63A 105.7(9) . . ?
H62C C62A H62D 108.7 . . ?
C63A C62A H62C 110.6 . . ?
C63A C62A H62D 110.6 . . ?
C62A C63A H63C 110.6 . . ?
C62A C63A H63D 110.6 . . ?
H63C C63A H63D 108.7 . . ?
C64A C63A C62A 105.7(9) . . ?
C64A C63A H63C 110.6 . . ?
C64A C63A H63D 110.6 . . ?
O3A C64A C63A 104.1(8) . . ?
O3A C64A H64C 110.9 . . ?
O3A C64A H64D 110.9 . . ?
C63A C64A H64C 110.9 . . ?
C63A C64A H64D 110.9 . . ?
H64C C64A H64D 108.9 . . ?
C65A O4A Na1 133.7(9) . . ?
C68A O4A Na1 119.4(10) . . ?
C68A O4A C65A 106.2(10) . . ?
O4A C65A H65C 110.6 . . ?
O4A C65A H65D 110.6 . . ?
O4A C65A C66A 105.9(10) . . ?
H65C C65A H65D 108.7 . . ?
C66A C65A H65C 110.6 . . ?
C66A C65A H65D 110.6 . . ?
C65A C66A H66C 111.0 . . ?
C65A C66A H66D 111.0 . . ?
H66C C66A H66D 109.0 . . ?
C67A C66A C65A 103.8(11) . . ?
C67A C66A H66C 111.0 . . ?
C67A C66A H66D 111.0 . . ?
C66A C67A H67C 110.5 . . ?
C66A C67A H67D 110.5 . . ?
H67C C67A H67D 108.7 . . ?
C68A C67A C66A 106.3(11) . . ?
C68A C67A H67C 110.5 . . ?
C68A C67A H67D 110.5 . . ?
O4A C68A C67A 108.7(11) . . ?
O4A C68A H68C 109.9 . . ?
O4A C68A H68D 109.9 . . ?
C67A C68A H68C 109.9 . . ?
C67A C68A H68D 109.9 . . ?
H68C C68A H68D 108.3 . . ?
C73A O6A Na1 123.9(12) . . ?
C76A O6A Na1 126.9(8) . . ?
C76A O6A C73A 106.0(10) . . ?
O6A C73A H73C 110.9 . . ?
O6A C73A H73D 110.9 . . ?
O6A C73A C74A 104.4(13) . . ?
H73C C73A H73D 108.9 . . ?
C74A C73A H73C 110.9 . . ?
C74A C73A H73D 110.9 . . ?
C73A C74A H74C 112.2 . . ?
C73A C74A H74D 112.2 . . ?
C73A C74A C75A 97.8(13) . . ?
H74C C74A H74D 109.8 . . ?
C75A C74A H74C 112.2 . . ?
C75A C74A H74D 112.2 . . ?
C74A C75A H75C 110.2 . . ?
C74A C75A H75D 110.2 . . ?
H75C C75A H75D 108.5 . . ?
C76A C75A C74A 107.4(12) . . ?
C76A C75A H75C 110.2 . . ?
C76A C75A H75D 110.2 . . ?
O6A C76A C75A 105.5(10) . . ?
O6A C76A H76C 110.6 . . ?
O6A C76A H76D 110.6 . . ?
C75A C76A H76C 110.6 . . ?
C75A C76A H76D 110.6 . . ?
H76C C76A H76D 108.8 . . ?
C77A O7A Na1 127.3(11) . . ?
C77A O7A C80A 106.4(10) . . ?
C80A O7A Na1 124.3(10) . . ?
O7A C77A H77C 110.3 . . ?
O7A C77A H77D 110.3 . . ?
O7A C77A C78A 107.1(12) . . ?
H77C C77A H77D 108.6 . . ?
C78A C77A H77C 110.3 . . ?
C78A C77A H77D 110.3 . . ?
C77A C78A H78C 110.7 . . ?
C77A C78A H78D 110.7 . . ?
C77A C78A C79A 105.3(13) . . ?
H78C C78A H78D 108.8 . . ?
C79A C78A H78C 110.7 . . ?
C79A C78A H78D 110.7 . . ?
C78A C79A H79C 111.7 . . ?
C78A C79A H79D 111.7 . . ?
H79C C79A H79D 109.5 . . ?
C80A C79A C78A 100.2(14) . . ?
C80A C79A H79C 111.7 . . ?
C80A C79A H79D 111.7 . . ?
O7A C80A C79A 107.6(13) . . ?
O7A C80A H80C 110.2 . . ?
O7A C80A H80D 110.2 . . ?
C79A C80A H80C 110.2 . . ?
C79A C80A H80D 110.2 . . ?
H80C C80A H80D 108.5 . . ?
C88A O9A C85A 104.3(12) . . ?
O9A C85A H85C 112.6 . . ?
O9A C85A H85D 112.6 . . ?
H85C C85A H85D 110.1 . . ?
C86A C85A O9A 95.7(14) . . ?
C86A C85A H85C 112.6 . . ?
C86A C85A H85D 112.6 . . ?
C85A C86A H86C 110.5 . . ?
C85A C86A H86D 110.5 . . ?
C85A C86A C87A 106.0(14) . . ?
H86C C86A H86D 108.7 . . ?
C87A C86A H86C 110.5 . . ?
C87A C86A H86D 110.5 . . ?
C86A C87A H87C 111.6 . . ?
C86A C87A H87D 111.6 . . ?
H87C C87A H87D 109.4 . . ?
C88A C87A C86A 100.6(12) . . ?
C88A C87A H87C 111.6 . . ?
C88A C87A H87D 111.6 . . ?
O9A C88A C87A 107.5(12) . . ?
O9A C88A H88C 110.2 . . ?
O9A C88A H88D 110.2 . . ?
C87A C88A H88C 110.2 . . ?
C87A C88A H88D 110.2 . . ?
H88C C88A H88D 108.5 . . ?
O11 C96A H96C 111.1 . . ?
O11 C96A H96D 111.1 . . ?
O11 C96A C95A 103.2(11) . . ?
H96C C96A H96D 109.1 . . ?
C95A C96A H96C 111.1 . . ?
C95A C96A H96D 111.1 . . ?
C94 C95A C96A 101.9(11) . . ?
C94 C95A H95C 111.4 . . ?
C94 C95A H95D 111.4 . . ?
C96A C95A H95C 111.4 . . ?
C96A C95A H95D 111.4 . . ?
H95C C95A H95D 109.3 . . ?

loop_
_geom_bond_atom_site_label_1
_geom_bond_atom_site_label_2
_geom_bond_distance
_geom_bond_site_symmetry_2
_geom_bond_publ_flag
Y1 Cl1 2.5374(16) . ?
Y1 Cl2 2.5373(14) . ?
Y1 O1 2.063(3) . ?
Y1 O2 2.076(3) . ?
O1 C1 1.345(5) . ?
O2 C31 1.347(5) . ?
C1 C2 1.415(6) . ?
C1 C6 1.434(6) . ?
C2 C3 1.399(6) . ?
C2 C7 1.546(6) . ?
C3 H3 0.9500 . ?
C3 C4 1.375(6) . ?
C4 C5 1.388(6) . ?
C4 C17 1.529(6) . ?
C5 H5 0.9500 . ?
C5 C6 1.382(6) . ?
C6 C21 1.540(6) . ?
C7 C8 1.550(6) . ?
C7 C9 1.540(6) . ?
C7 C10 1.534(6) . ?
C8 H8A 0.9900 . ?
C8 H8B 0.9900 . ?
C8 C11 1.538(6) . ?
C9 H9A 0.9900 . ?
C9 H9B 0.9900 . ?
C9 C13 1.538(6) . ?
C10 H10A 0.9900 . ?
C10 H10B 0.9900 . ?
C10 C15 1.534(6) . ?
C11 H11 1.0000 . ?
C11 C12 1.519(7) . ?
C11 C16 1.532(6) . ?
C12 H12A 0.9900 . ?
C12 H12B 0.9900 . ?
C12 C13 1.521(7) . ?
C13 H13 1.0000 . ?
C13 C14 1.525(6) . ?
C14 H14A 0.9900 . ?
C14 H14B 0.9900 . ?
C14 C15 1.522(6) . ?
C15 H15 1.0000 . ?
C15 C16 1.518(6) . ?
C16 H16A 0.9900 . ?
C16 H16B 0.9900 . ?
C17 C18 1.525(7) . ?
C17 C19 1.537(6) . ?
C17 C20 1.512(6) . ?
C18 H18A 0.9800 . ?
C18 H18B 0.9800 . ?
C18 H18C 0.9800 . ?
C19 H19A 0.9800 . ?
C19 H19B 0.9800 . ?
C19 H19C 0.9800 . ?
C20 H20A 0.9800 . ?
C20 H20B 0.9800 . ?
C20 H20C 0.9800 . ?
C21 C22 1.539(6) . ?
C21 C23 1.541(6) . ?
C21 C24 1.541(6) . ?
C22 H22A 0.9900 . ?
C22 H22B 0.9900 . ?
C22 C25 1.534(6) . ?
C23 H23A 0.9900 . ?
C23 H23B 0.9900 . ?
C23 C27 1.532(6) . ?
C24 H24A 0.9900 . ?
C24 H24B 0.9900 . ?
C24 C29 1.539(7) . ?
C25 H25 1.0000 . ?
C25 C26 1.504(6) . ?
C25 C30 1.528(6) . ?
C26 H26A 0.9900 . ?
C26 H26B 0.9900 . ?
C26 C27 1.528(7) . ?
C27 H27 1.0000 . ?
C27 C28 1.529(7) . ?
C28 H28A 0.9900 . ?
C28 H28B 0.9900 . ?
C28 C29 1.507(7) . ?
C29 H29 1.0000 . ?
C29 C30 1.524(7) . ?
C30 H30A 0.9900 . ?
C30 H30B 0.9900 . ?
C31 C32 1.421(6) . ?
C31 C36 1.413(6) . ?
C32 C33 1.390(6) . ?
C32 C37 1.548(6) . ?
C33 H33 0.9500 . ?
C33 C34 1.378(6) . ?
C34 C35 1.396(6) . ?
C34 C47 1.529(6) . ?
C35 H35 0.9500 . ?
C35 C36 1.399(6) . ?
C36 C51 1.546(6) . ?
C37 C38 1.553(6) . ?
C37 C39 1.531(7) . ?
C37 C40 1.541(6) . ?
C38 H38A 0.9900 . ?
C38 H38B 0.9900 . ?
C38 C41 1.536(7) . ?
C39 H39A 0.9900 . ?
C39 H39B 0.9900 . ?
C39 C43 1.538(6) . ?
C40 H40A 0.9900 . ?
C40 H40B 0.9900 . ?
C40 C45 1.539(7) . ?
C41 H41 1.0000 . ?
C41 C42 1.520(8) . ?
C41 C46 1.522(8) . ?
C42 H42A 0.9900 . ?
C42 H42B 0.9900 . ?
C42 C43 1.537(7) . ?
C43 H43 1.0000 . ?
C43 C44 1.524(7) . ?
C44 H44A 0.9900 . ?
C44 H44B 0.9900 . ?
C44 C45 1.524(8) . ?
C45 H45 1.0000 . ?
C45 C46 1.531(7) . ?
C46 H46A 0.9900 . ?
C46 H46B 0.9900 . ?
C47 C48 1.505(7) . ?
C47 C49 1.515(7) . ?
C47 C50 1.521(8) . ?
C48 H48A 0.9800 . ?
C48 H48B 0.9800 . ?
C48 H48C 0.9800 . ?
C49 H49A 0.9800 . ?
C49 H49B 0.9800 . ?
C49 H49C 0.9800 . ?
C50 H50A 0.9800 . ?
C50 H50B 0.9800 . ?
C50 H50C 0.9800 . ?
C51 C52 1.534(6) . ?
C51 C53 1.544(6) . ?
C51 C54 1.540(6) . ?
C52 H52A 0.9900 . ?
C52 H52B 0.9900 . ?
C52 C55 1.528(6) . ?
C53 H53A 0.9900 . ?
C53 H53B 0.9900 . ?
C53 C57 1.533(6) . ?
C54 H54A 0.9900 . ?
C54 H54B 0.9900 . ?
C54 C59 1.544(6) . ?
C55 H55 1.0000 . ?
C55 C56 1.544(6) . ?
C55 C60 1.514(6) . ?
C56 H56A 0.9900 . ?
C56 H56B 0.9900 . ?
C56 C57 1.522(6) . ?
C57 H57 1.0000 . ?
C57 C58 1.524(7) . ?
C58 H58A 0.9900 . ?
C58 H58B 0.9900 . ?
C58 C59 1.523(6) . ?
C59 H59 1.0000 . ?
C59 C60 1.525(6) . ?
C60 H60A 0.9900 . ?
C60 H60B 0.9900 . ?
Na1 O5 2.332(4) . ?
Na1 O8 2.351(5) . ?
Na1 O3 2.388(9) . ?
Na1 O4 2.365(7) . ?
Na1 O6 2.377(6) . ?
Na1 O7 2.401(6) . ?
Na1 O3A 2.362(6) . ?
Na1 O4A 2.357(10) . ?
Na1 O6A 2.348(9) . ?
Na1 O7A 2.430(10) . ?
O5 C69A 1.471(11) . ?
O5 C69 1.447(10) . ?
O5 C72A 1.319(11) . ?
O5 C72 1.403(10) . ?
C69A H69A 0.9900 . ?
C69A H69B 0.9900 . ?
C69A C71 1.356(12) . ?
C69 H69C 0.9900 . ?
C69 H69D 0.9900 . ?
C69 C70 1.487(14) . ?
C70 H70A 0.9900 . ?
C70 H70B 0.9900 . ?
C70 C71 1.415(13) . ?
C71 H71A 0.9900 . ?
C71 H71B 0.9900 . ?
C70A H70C 0.9900 . ?
C70A H70D 0.9900 . ?
C70A C71A 1.438(12) . ?
C70A C72 1.481(12) . ?
C71A H71C 0.9900 . ?
C71A H71D 0.9900 . ?
C71A C72A 1.439(13) . ?
C72A H72A 0.9900 . ?
C72A H72B 0.9900 . ?
C72 H72C 0.9900 . ?
C72 H72D 0.9900 . ?
O8 C84 1.382(7) . ?
O8 C81 1.470(10) . ?
O8 C81A 1.432(11) . ?
C83 H83A 0.9900 . ?
C83 H83B 0.9900 . ?
C83 H83C 0.9900 . ?
C83 H83D 0.9900 . ?
C83 C84 1.447(9) . ?
C83 C82 1.467(12) . ?
C83 C82A 1.450(11) . ?
C84 H84A 0.9900 . ?
C84 H84B 0.9900 . ?
C81 H81A 0.9900 . ?
C81 H81B 0.9900 . ?
C81 C82 1.502(14) . ?
C82 H82A 0.9900 . ?
C82 H82B 0.9900 . ?
C81A H81C 0.9900 . ?
C81A H81D 0.9900 . ?
C81A C82A 1.415(13) . ?
C82A H82C 0.9900 . ?
C82A H82D 0.9900 . ?
O10 C89 1.443(10) . ?
O10 C92 1.445(8) . ?
C89 H89A 0.9900 . ?
C89 H89B 0.9900 . ?
C89 C90 1.488(10) . ?
C90 H90A 0.9900 . ?
C90 H90B 0.9900 . ?
C90 C91 1.510(9) . ?
C91 H91A 0.9900 . ?
C91 H91B 0.9900 . ?
C91 C92 1.469(9) . ?
C92 H92A 0.9900 . ?
C92 H92B 0.9900 . ?
O11 C93 1.413(6) . ?
O11 C96 1.446(11) . ?
O11 C96A 1.460(14) . ?
C93 H93A 0.9900 . ?
C93 H93B 0.9900 . ?
C93 C94 1.486(7) . ?
C94 H94A 0.9900 . ?
C94 H94B 0.9900 . ?
C94 H94C 0.9900 . ?
C94 H94D 0.9900 . ?
C94 C95 1.517(10) . ?
C94 C95A 1.451(12) . ?
C95 H95A 0.9900 . ?
C95 H95B 0.9900 . ?
C95 C96 1.512(14) . ?
C96 H96A 0.9900 . ?
C96 H96B 0.9900 . ?
O3 C61 1.444(12) . ?
O3 C64 1.418(13) . ?
C61 H61A 0.9900 . ?
C61 H61B 0.9900 . ?
C61 C62 1.448(14) . ?
C62 H62A 0.9900 . ?
C62 H62B 0.9900 . ?
C62 C63 1.493(14) . ?
C63 H63A 0.9900 . ?
C63 H63B 0.9900 . ?
C63 C64 1.480(13) . ?
C64 H64A 0.9900 . ?
C64 H64B 0.9900 . ?
O4 C65 1.412(11) . ?
O4 C68 1.483(10) . ?
C65 H65A 0.9900 . ?
C65 H65B 0.9900 . ?
C65 C66 1.466(12) . ?
C66 H66A 0.9900 . ?
C66 H66B 0.9900 . ?
C66 C67 1.512(13) . ?
C67 H67A 0.9900 . ?
C67 H67B 0.9900 . ?
C67 C68 1.459(13) . ?
C68 H68A 0.9900 . ?
C68 H68B 0.9900 . ?
O6 C73 1.424(11) . ?
O6 C76 1.411(9) . ?
C73 H73A 0.9900 . ?
C73 H73B 0.9900 . ?
C73 C74 1.443(12) . ?
C74 H74A 0.9900 . ?
C74 H74B 0.9900 . ?
C74 C75 1.484(12) . ?
C75 H75A 0.9900 . ?
C75 H75B 0.9900 . ?
C75 C76 1.424(10) . ?
C76 H76A 0.9900 . ?
C76 H76B 0.9900 . ?
O7 C77 1.405(8) . ?
O7 C80 1.411(8) . ?
C77 H77A 0.9900 . ?
C77 H77B 0.9900 . ?
C77 C78 1.482(11) . ?
C78 H78A 0.9900 . ?
C78 H78B 0.9900 . ?
C78 C79 1.509(11) . ?
C79 H79A 0.9900 . ?
C79 H79B 0.9900 . ?
C79 C80 1.436(10) . ?
C80 H80A 0.9900 . ?
C80 H80B 0.9900 . ?
O9 C85 1.417(11) . ?
O9 C88 1.442(11) . ?
C85 H85A 0.9900 . ?
C85 H85B 0.9900 . ?
C85 C86 1.444(13) . ?
C86 H86A 0.9900 . ?
C86 H86B 0.9900 . ?
C86 C87 1.509(14) . ?
C87 H87A 0.9900 . ?
C87 H87B 0.9900 . ?
C87 C88 1.466(13) . ?
C88 H88A 0.9900 . ?
C88 H88B 0.9900 . ?
O3A C61A 1.447(10) . ?
O3A C64A 1.427(9) . ?
C61A H61C 0.9900 . ?
C61A H61D 0.9900 . ?
C61A C62A 1.453(12) . ?
C62A H62C 0.9900 . ?
C62A H62D 0.9900 . ?
C62A C63A 1.493(12) . ?
C63A H63C 0.9900 . ?
C63A H63D 0.9900 . ?
C63A C64A 1.460(11) . ?
C64A H64C 0.9900 . ?
C64A H64D 0.9900 . ?
O4A C65A 1.436(12) . ?
O4A C68A 1.419(13) . ?
C65A H65C 0.9900 . ?
C65A H65D 0.9900 . ?
C65A C66A 1.474(12) . ?
C66A H66C 0.9900 . ?
C66A H66D 0.9900 . ?
C66A C67A 1.473(15) . ?
C67A H67C 0.9900 . ?
C67A H67D 0.9900 . ?
C67A C68A 1.451(14) . ?
C68A H68C 0.9900 . ?
C68A H68D 0.9900 . ?
O6A C73A 1.438(13) . ?
O6A C76A 1.420(12) . ?
C73A H73C 0.9900 . ?
C73A H73D 0.9900 . ?
C73A C74A 1.473(15) . ?
C74A H74C 0.9900 . ?
C74A H74D 0.9900 . ?
C74A C75A 1.504(15) . ?
C75A H75C 0.9900 . ?
C75A H75D 0.9900 . ?
C75A C76A 1.457(13) . ?
C76A H76C 0.9900 . ?
C76A H76D 0.9900 . ?
O7A C77A 1.426(13) . ?
O7A C80A 1.442(13) . ?
C77A H77C 0.9900 . ?
C77A H77D 0.9900 . ?
C77A C78A 1.470(14) . ?
C78A H78C 0.9900 . ?
C78A H78D 0.9900 . ?
C78A C79A 1.487(15) . ?
C79A H79C 0.9900 . ?
C79A H79D 0.9900 . ?
C79A C80A 1.467(15) . ?
C80A H80C 0.9900 . ?
C80A H80D 0.9900 . ?
O9A C85A 1.465(13) . ?
O9A C88A 1.445(13) . ?
C85A H85C 0.9900 . ?
C85A H85D 0.9900 . ?
C85A C86A 1.456(15) . ?
C86A H86C 0.9900 . ?
C86A H86D 0.9900 . ?
C86A C87A 1.502(15) . ?
C87A H87C 0.9900 . ?
C87A H87D 0.9900 . ?
C87A C88A 1.451(14) . ?
C88A H88C 0.9900 . ?
C88A H88D 0.9900 . ?
C96A H96C 0.9900 . ?
C96A H96D 0.9900 . ?
C96A C95A 1.525(17) . ?
C95A H95C 0.9900 . ?
C95A H95D 0.9900 . ?

loop_
_geom_torsion_atom_site_label_1
_geom_torsion_atom_site_label_2
_geom_torsion_atom_site_label_3
_geom_torsion_atom_site_label_4
_geom_torsion
_geom_torsion_site_symmetry_1
_geom_torsion_site_symmetry_2
_geom_torsion_site_symmetry_3
_geom_torsion_site_symmetry_4
_geom_torsion_publ_flag
Y1 O1 C1 C2 -46.2(10) . . . . ?
Y1 O1 C1 C6 133.7(6) . . . . ?
Y1 O2 C31 C32 -98.8(9) . . . . ?
Y1 O2 C31 C36 80.1(10) . . . . ?
O1 C1 C2 C3 178.9(4) . . . . ?
O1 C1 C2 C7 -1.7(7) . . . . ?
O1 C1 C6 C5 -178.6(4) . . . . ?
O1 C1 C6 C21 3.2(6) . . . . ?
O2 C31 C32 C33 169.2(4) . . . . ?
O2 C31 C32 C37 -13.3(6) . . . . ?
O2 C31 C36 C35 -168.7(4) . . . . ?
O2 C31 C36 C51 16.5(6) . . . . ?
C1 C2 C3 C4 0.2(7) . . . . ?
C1 C2 C7 C8 124.8(5) . . . . ?
C1 C2 C7 C9 -116.9(5) . . . . ?
C1 C2 C7 C10 4.4(7) . . . . ?
C1 C6 C21 C22 59.4(5) . . . . ?
C1 C6 C21 C23 -62.7(6) . . . . ?
C1 C6 C21 C24 178.6(4) . . . . ?
C2 C1 C6 C5 1.3(6) . . . . ?
C2 C1 C6 C21 -176.9(4) . . . . ?
C2 C3 C4 C5 0.2(7) . . . . ?
C2 C3 C4 C17 -177.2(4) . . . . ?
C2 C7 C8 C11 174.0(3) . . . . ?
C2 C7 C9 C13 -174.3(4) . . . . ?
C2 C7 C10 C15 -179.8(4) . . . . ?
C3 C2 C7 C8 -55.8(5) . . . . ?
C3 C2 C7 C9 62.5(5) . . . . ?
C3 C2 C7 C10 -176.2(4) . . . . ?
C3 C4 C5 C6 0.3(7) . . . . ?
C3 C4 C17 C18 -14.6(6) . . . . ?
C3 C4 C17 C19 -133.5(5) . . . . ?
C3 C4 C17 C20 105.7(5) . . . . ?
C4 C5 C6 C1 -1.0(7) . . . . ?
C4 C5 C6 C21 177.3(4) . . . . ?
C5 C4 C17 C18 168.1(4) . . . . ?
C5 C4 C17 C19 49.2(6) . . . . ?
C5 C4 C17 C20 -71.6(5) . . . . ?
C5 C6 C21 C22 -118.7(4) . . . . ?
C5 C6 C21 C23 119.2(4) . . . . ?
C5 C6 C21 C24 0.5(6) . . . . ?
C6 C1 C2 C3 -0.9(6) . . . . ?
C6 C1 C2 C7 178.5(4) . . . . ?
C6 C21 C22 C25 -179.6(4) . . . . ?
C6 C21 C23 C27 179.5(4) . . . . ?
C6 C21 C24 C29 179.9(4) . . . . ?
C7 C2 C3 C4 -179.3(4) . . . . ?
C7 C8 C11 C12 -58.5(5) . . . . ?
C7 C8 C11 C16 61.5(5) . . . . ?
C7 C9 C13 C12 58.9(5) . . . . ?
C7 C9 C13 C14 -61.1(5) . . . . ?
C7 C10 C15 C14 60.1(5) . . . . ?
C7 C10 C15 C16 -60.8(5) . . . . ?
C8 C7 C9 C13 -55.7(5) . . . . ?
C8 C7 C10 C15 58.1(5) . . . . ?
C8 C11 C12 C13 60.3(5) . . . . ?
C8 C11 C16 C15 -59.9(5) . . . . ?
C9 C7 C8 C11 55.7(5) . . . . ?
C9 C7 C10 C15 -57.7(5) . . . . ?
C9 C13 C14 C15 60.7(5) . . . . ?
C10 C7 C8 C11 -58.9(4) . . . . ?
C10 C7 C9 C13 58.2(5) . . . . ?
C10 C15 C16 C11 59.7(5) . . . . ?
C11 C12 C13 C9 -60.5(5) . . . . ?
C11 C12 C13 C14 58.9(5) . . . . ?
C12 C11 C16 C15 59.9(5) . . . . ?
C12 C13 C14 C15 -59.2(5) . . . . ?
C13 C14 C15 C10 -60.2(5) . . . . ?
C13 C14 C15 C16 60.8(4) . . . . ?
C14 C15 C16 C11 -60.8(5) . . . . ?
C16 C11 C12 C13 -59.3(5) . . . . ?
C17 C4 C5 C6 177.7(4) . . . . ?
C21 C22 C25 C26 58.9(5) . . . . ?
C21 C22 C25 C30 -61.5(5) . . . . ?
C21 C23 C27 C26 -58.6(5) . . . . ?
C21 C23 C27 C28 62.0(5) . . . . ?
C21 C24 C29 C28 -60.7(5) . . . . ?
C21 C24 C29 C30 60.6(5) . . . . ?
C22 C21 C23 C27 56.2(5) . . . . ?
C22 C21 C24 C29 -58.4(5) . . . . ?
C22 C25 C26 C27 -59.9(5) . . . . ?
C22 C25 C30 C29 61.1(5) . . . . ?
C23 C21 C22 C25 -56.2(4) . . . . ?
C23 C21 C24 C29 58.3(5) . . . . ?
C23 C27 C28 C29 -61.2(5) . . . . ?
C24 C21 C22 C25 58.7(5) . . . . ?
C24 C21 C23 C27 -59.0(5) . . . . ?
C24 C29 C30 C25 -60.4(5) . . . . ?
C25 C26 C27 C23 60.0(5) . . . . ?
C25 C26 C27 C28 -60.4(5) . . . . ?
C26 C25 C30 C29 -59.7(5) . . . . ?
C26 C27 C28 C29 59.6(5) . . . . ?
C27 C28 C29 C24 60.2(5) . . . . ?
C27 C28 C29 C30 -60.2(5) . . . . ?
C28 C29 C30 C25 60.3(5) . . . . ?
C30 C25 C26 C27 60.3(5) . . . . ?
C31 C32 C33 C34 1.6(7) . . . . ?
C31 C32 C37 C38 -170.6(4) . . . . ?
C31 C32 C37 C39 69.7(5) . . . . ?
C31 C32 C37 C40 -53.1(6) . . . . ?
C31 C36 C51 C52 -69.5(5) . . . . ?
C31 C36 C51 C53 52.3(5) . . . . ?
C31 C36 C51 C54 170.5(4) . . . . ?
C32 C31 C36 C35 10.2(6) . . . . ?
C32 C31 C36 C51 -164.6(4) . . . . ?
C32 C33 C34 C35 5.8(7) . . . . ?
C32 C33 C34 C47 -175.8(4) . . . . ?
C32 C37 C38 C41 177.4(4) . . . . ?
C32 C37 C39 C43 -177.7(4) . . . . ?
C32 C37 C40 C45 -179.1(4) . . . . ?
C33 C32 C37 C38 6.8(6) . . . . ?
C33 C32 C37 C39 -112.9(5) . . . . ?
C33 C32 C37 C40 124.3(4) . . . . ?
C33 C34 C35 C36 -5.3(7) . . . . ?
C33 C34 C47 C48 -166.7(5) . . . . ?
C33 C34 C47 C49 -43.4(7) . . . . ?
C33 C34 C47 C50 74.3(6) . . . . ?
C34 C35 C36 C31 -2.6(6) . . . . ?
C34 C35 C36 C51 172.3(4) . . . . ?
C35 C34 C47 C48 11.7(7) . . . . ?
C35 C34 C47 C49 135.0(6) . . . . ?
C35 C34 C47 C50 -107.3(5) . . . . ?
C35 C36 C51 C52 115.9(4) . . . . ?
C35 C36 C51 C53 -122.4(4) . . . . ?
C35 C36 C51 C54 -4.2(6) . . . . ?
C36 C31 C32 C33 -9.8(6) . . . . ?
C36 C31 C32 C37 167.7(4) . . . . ?
C36 C51 C52 C55 177.4(3) . . . . ?
C36 C51 C53 C57 179.7(4) . . . . ?
C36 C51 C54 C59 -177.0(4) . . . . ?
C37 C32 C33 C34 -175.9(4) . . . . ?
C37 C38 C41 C42 60.5(6) . . . . ?
C37 C38 C41 C46 -60.9(6) . . . . ?
C37 C39 C43 C42 -61.7(5) . . . . ?
C37 C39 C43 C44 57.9(5) . . . . ?
C37 C40 C45 C44 -59.2(5) . . . . ?
C37 C40 C45 C46 61.6(6) . . . . ?
C38 C37 C39 C43 59.9(4) . . . . ?
C38 C37 C40 C45 -58.8(5) . . . . ?
C38 C41 C42 C43 -59.4(5) . . . . ?
C38 C41 C46 C45 60.8(6) . . . . ?
C39 C37 C38 C41 -58.9(5) . . . . ?
C39 C37 C40 C45 56.1(5) . . . . ?
C39 C43 C44 C45 -61.0(5) . . . . ?
C40 C37 C38 C41 58.2(6) . . . . ?
C40 C37 C39 C43 -55.1(5) . . . . ?
C40 C45 C46 C41 -60.8(7) . . . . ?
C41 C42 C43 C39 59.5(5) . . . . ?
C41 C42 C43 C44 -60.0(5) . . . . ?
C42 C41 C46 C45 -60.6(6) . . . . ?
C42 C43 C44 C45 58.3(6) . . . . ?
C43 C44 C45 C40 61.5(5) . . . . ?
C43 C44 C45 C46 -58.2(5) . . . . ?
C44 C45 C46 C41 58.6(6) . . . . ?
C46 C41 C42 C43 61.8(5) . . . . ?
C47 C34 C35 C36 176.3(4) . . . . ?
C51 C52 C55 C56 -58.7(5) . . . . ?
C51 C52 C55 C60 61.3(5) . . . . ?
C51 C53 C57 C56 59.9(5) . . . . ?
C51 C53 C57 C58 -61.2(5) . . . . ?
C51 C54 C59 C58 59.6(5) . . . . ?
C51 C54 C59 C60 -60.2(5) . . . . ?
C52 C51 C53 C57 -55.9(5) . . . . ?
C52 C51 C54 C59 58.7(5) . . . . ?
C52 C55 C56 C57 60.8(5) . . . . ?
C52 C55 C60 C59 -59.4(4) . . . . ?
C53 C51 C52 C55 56.0(5) . . . . ?
C53 C51 C54 C59 -57.8(5) . . . . ?
C53 C57 C58 C59 60.6(5) . . . . ?
C54 C51 C52 C55 -59.1(4) . . . . ?
C54 C51 C53 C57 58.4(5) . . . . ?
C54 C59 C60 C55 58.8(5) . . . . ?
C55 C56 C57 C53 -61.7(5) . . . . ?
C55 C56 C57 C58 59.1(5) . . . . ?
C56 C55 C60 C59 60.2(4) . . . . ?
C56 C57 C58 C59 -60.0(5) . . . . ?
C57 C58 C59 C54 -59.4(5) . . . . ?
C57 C58 C59 C60 60.3(5) . . . . ?
C58 C59 C60 C55 -61.0(5) . . . . ?
C60 C55 C56 C57 -59.2(4) . . . . ?
Na1 O5 C69A C71 -159.0(8) . . . . ?
Na1 O5 C69 C70 151.1(10) . . . . ?
Na1 O5 C72A C71A -174.8(10) . . . . ?
Na1 O5 C72 C70A 168.9(7) . . . . ?
Na1 O8 C84 C83 162.9(5) . . . . ?
Na1 O8 C81 C82 178.2(10) . . . . ?
Na1 O8 C81A C82A -175.8(11) . . . . ?
Na1 O3 C61 C62 -147.1(14) . . . . ?
Na1 O3 C64 C63 135.0(12) . . . . ?
Na1 O4 C65 C66 -144.2(9) . . . . ?
Na1 O4 C68 C67 170.2(10) . . . . ?
Na1 O6 C73 C74 -167.8(11) . . . . ?
Na1 O6 C76 C75 -177.7(9) . . . . ?
Na1 O7 C77 C78 -158.7(7) . . . . ?
Na1 O7 C80 C79 168.9(7) . . . . ?
Na1 O3A C61A C62A -167.9(10) . . . . ?
Na1 O3A C64A C63A -178.1(9) . . . . ?
Na1 O4A C65A C66A 140.9(13) . . . . ?
Na1 O4A C68A C67A -155.1(17) . . . . ?
Na1 O6A C73A C74A -121.9(16) . . . . ?
Na1 O6A C76A C75A 143.1(16) . . . . ?
Na1 O7A C77A C78A 165.4(16) . . . . ?
Na1 O7A C80A C79A -143.0(17) . . . . ?
O5 C69A C71 C70 -2(2) . . . . ?
O5 C69 C70 C71 23.3(18) . . . . ?
C69A O5 C69 C70 -24.4(15) . . . . ?
C69 O5 C69A C71 16.3(17) . . . . ?
C69 C70 C71 C69A -13(2) . . . . ?
C70A C71A C72A O5 8(2) . . . . ?
C71A C70A C72 O5 7.8(17) . . . . ?
C72A O5 C72 C70A -4(2) . . . . ?
C72 O5 C72A C71A -2(2) . . . . ?
C72 C70A C71A C72A -10(2) . . . . ?
O8 C81 C82 C83 14.3(16) . . . . ?
O8 C81A C82A C83 21.5(19) . . . . ?
C84 O8 C81 C82 6.7(14) . . . . ?
C84 O8 C81A C82A -27.7(16) . . . . ?
C84 C83 C82 C81 -29.3(14) . . . . ?
C84 C83 C82A C81A -7.5(17) . . . . ?
C81 O8 C84 C83 -26.2(10) . . . . ?
C82 C83 C84 O8 37.3(13) . . . . ?
C81A O8 C84 C83 23.9(13) . . . . ?
C82A C83 C84 O8 -10.2(12) . . . . ?
O10 C89 C90 C91 -31.4(10) . . . . ?
C89 O10 C92 C91 13.7(11) . . . . ?
C89 C90 C91 C92 38.7(9) . . . . ?
C90 C91 C92 O10 -32.8(9) . . . . ?
C92 O10 C89 C90 11.7(11) . . . . ?
O11 C93 C94 C95 -13.6(9) . . . . ?
O11 C93 C94 C95A 15.5(13) . . . . ?
O11 C96A C95A C94 37(3) . . . . ?
C93 O11 C96 C95 40.3(15) . . . . ?
C93 O11 C96A C95A -28(2) . . . . ?
C93 C94 C95 C96 37.7(15) . . . . ?
C93 C94 C95A C96A -32(2) . . . . ?
C94 C95 C96 O11 -47.2(17) . . . . ?
C96 O11 C93 C94 -17.2(10) . . . . ?
O3 C61 C62 C63 -1(2) . . . . ?
C61 O3 C64 C63 -36.7(19) . . . . ?
C61 C62 C63 C64 -21(2) . . . . ?
C62 C63 C64 O3 36(2) . . . . ?
C64 O3 C61 C62 23(2) . . . . ?
O4 C65 C66 C67 -42.6(15) . . . . ?
C65 O4 C68 C67 1.6(15) . . . . ?
C65 C66 C67 C68 40.9(15) . . . . ?
C66 C67 C68 O4 -27.3(16) . . . . ?
C68 O4 C65 C66 26.4(14) . . . . ?
O6 C73 C74 C75 -16(2) . . . . ?
C73 O6 C76 C75 10.2(15) . . . . ?
C73 C74 C75 C76 23(2) . . . . ?
C74 C75 C76 O6 -20.0(17) . . . . ?
C76 O6 C73 C74 4.3(17) . . . . ?
O7 C77 C78 C79 -24.5(11) . . . . ?
C77 O7 C80 C79 -14.1(14) . . . . ?
C77 C78 C79 C80 15.3(13) . . . . ?
C78 C79 C80 O7 -1.4(15) . . . . ?
C80 O7 C77 C78 24.1(11) . . . . ?
O9 C85 C86 C87 23(2) . . . . ?
C85 O9 C88 C87 -23.3(17) . . . . ?
C85 C86 C87 C88 -38(2) . . . . ?
C86 C87 C88 O9 36.9(19) . . . . ?
C88 O9 C85 C86 0(2) . . . . ?
O3A C61A C62A C63A -16.4(19) . . . . ?
C61A O3A C64A C63A 17.0(14) . . . . ?
C61A C62A C63A C64A 27(2) . . . . ?
C62A C63A C64A O3A -26.6(17) . . . . ?
C64A O3A C61A C62A -0.3(15) . . . . ?
O4A C65A C66A C67A 30(2) . . . . ?
C65A O4A C68A C67A 16(3) . . . . ?
C65A C66A C67A C68A -20(3) . . . . ?
C66A C67A C68A O4A 2(3) . . . . ?
C68A O4A C65A C66A -29(2) . . . . ?
O6A C73A C74A C75A -43(2) . . . . ?
C73A O6A C76A C75A -17(3) . . . . ?
C73A C74A C75A C76A 32(3) . . . . ?
C74A C75A C76A O6A -10(3) . . . . ?
C76A O6A C73A C74A 39(2) . . . . ?
O7A C77A C78A C79A -23(3) . . . . ?
C77A O7A C80A C79A 22(3) . . . . ?
C77A C78A C79A C80A 35(3) . . . . ?
C78A C79A C80A O7A -35(3) . . . . ?
C80A O7A C77A C78A 1(2) . . . . ?
O9A C85A C86A C87A -48(3) . . . . ?
C85A O9A C88A C87A -31(3) . . . . ?
C85A C86A C87A C88A 31(3) . . . . ?
C86A C87A C88A O9A 0(3) . . . . ?
C88A O9A C85A C86A 47(2) . . . . ?
C96A O11 C93 C94 8.7(13) . . . . ?

loop_
_exptl_oxdiff_crystal_face_indexfrac_h
_exptl_oxdiff_crystal_face_indexfrac_k
_exptl_oxdiff_crystal_face_indexfrac_l
_exptl_oxdiff_crystal_face_x
_exptl_oxdiff_crystal_face_y
_exptl_oxdiff_crystal_face_z
15.9276 -2.8345 -1.4857 0.0000 0.0000 1.0000
1.9702 -23.9174 21.6723 -0.7114 0.6862 0.1520
-15.8245 4.9273 -0.4818 0.0637 -0.0615 -0.9961
-4.2003 23.5585 -20.7634 0.6886 -0.6642 -0.2911
0.4570 23.7627 -22.1559 0.7198 -0.6942 0.0000
14.6506 25.9584 -1.8488 0.4060 0.1643 0.8990
-0.7577 -65.0921 1.1665 -0.9270 -0.3752 -0.0000
-1.5024 64.8391 -0.9443 0.9176 0.3714 -0.1414
-4.0002 -15.9998 22.9998 -0.6295 0.7595 -0.2274
-8.0000 57.0028 -0.0001 0.7866 0.3268 -0.5427
6.0001 61.0036 -2.0002 0.8891 0.3418 0.3312
1.9998 40.0033 17.9997 0.2426 0.9544 0.1059
-5.0002 39.0030 17.9997 0.2228 0.9151 -0.3323
-2.0001 50.0036 14.9997 0.4311 0.8847 -0.1537
